data_4104778
loop_
_publ_author_name
'Caroline T. Saouma'
'Peter M\"uller'
'Jonas C. Peters'

_publ_section_title
;
 Characterization of Structurally Unusual Diiron NxHy Complexes
;
_journal_name_full 'Journal of the American Chemical Society'
_journal_page_first 10358
_journal_page_last 10359
_journal_paper_doi 10.1021/ja903967z
_journal_volume 131
_journal_year 2009
_chemical_formula_sum 'C105 H114 B2 Fe2 N2 P6'
_chemical_formula_weight 1723.12
_chemical_name_systematic
; 
 ? 
;
_space_group_IT_number 14
_symmetry_cell_setting monoclinic
_symmetry_space_group_name_Hall '-P 2ybc'
_symmetry_space_group_name_H-M 'P 1 21/c 1'
_atom_sites_solution_hydrogens geom
_atom_sites_solution_primary direct
_atom_sites_solution_secondary difmap
_audit_creation_method SHELXL-97
_cell_angle_alpha 90.00
_cell_angle_beta 101.2670(10)
_cell_angle_gamma 90.00
_cell_formula_units_Z 4
_cell_length_a 16.4689(4)
_cell_length_b 14.2851(3)
_cell_length_c 37.7006(8)
_cell_measurement_reflns_used 6617
_cell_measurement_temperature 100(2)
_cell_measurement_theta_max 68.47
_cell_measurement_theta_min 3.32
_cell_volume 8698.5(3)
_computing_cell_refinement 'SAINT 7.46A (Bruker-AXS, 2008)'
_computing_data_collection 'APEX2 3.0 (Bruker-AXS, 2008)'
_computing_data_reduction 'SAINT 7.46A (Bruker-AXS, 2008)'
_computing_molecular_graphics 'Bruker SHELXTL'
_computing_publication_material 'Bruker SHELXTL'
_computing_structure_refinement 'SHELXL-97 (Sheldrick, 2008)'
_computing_structure_solution 'SHELXS-97 (Sheldrick, 2008)'
_diffrn_ambient_temperature 100(2)
_diffrn_detector_area_resol_mean 8.3
_diffrn_measured_fraction_theta_full 0.965
_diffrn_measured_fraction_theta_max 0.965
_diffrn_measurement_device_type 'Bruker Smart APEX CCD'
_diffrn_measurement_method 'omega and phi scans'
_diffrn_radiation_monochromator graphite
_diffrn_radiation_source 'fine-focus sealed tube'
_diffrn_radiation_type CuK\a
_diffrn_radiation_wavelength 1.54178
_diffrn_reflns_av_R_equivalents 0.0557
_diffrn_reflns_av_sigmaI/netI 0.0254
_diffrn_reflns_limit_h_max 19
_diffrn_reflns_limit_h_min -19
_diffrn_reflns_limit_k_max 17
_diffrn_reflns_limit_k_min -17
_diffrn_reflns_limit_l_max 45
_diffrn_reflns_limit_l_min -44
_diffrn_reflns_number 167430
_diffrn_reflns_theta_full 69.01
_diffrn_reflns_theta_max 69.01
_diffrn_reflns_theta_min 2.39
_exptl_absorpt_coefficient_mu 4.103
_exptl_absorpt_correction_T_max 0.7622
_exptl_absorpt_correction_T_min 0.3724
_exptl_absorpt_correction_type multi-scan
_exptl_absorpt_process_details 'SADABS (Sheldrick, 2008)'
_exptl_crystal_colour green
_exptl_crystal_density_diffrn 1.316
_exptl_crystal_description plate
_exptl_crystal_F_000 3640
_exptl_crystal_size_max 0.30
_exptl_crystal_size_mid 0.20
_exptl_crystal_size_min 0.07
_refine_diff_density_max 0.847
_refine_diff_density_min -0.542
_refine_diff_density_rms 0.060
_refine_ls_extinction_method none
_refine_ls_goodness_of_fit_ref 1.058
_refine_ls_hydrogen_treatment mixed
_refine_ls_matrix_type full
_refine_ls_number_parameters 1537
_refine_ls_number_reflns 15614
_refine_ls_number_restraints 6855
_refine_ls_restrained_S_all 1.022
_refine_ls_R_factor_all 0.0642
_refine_ls_R_factor_gt 0.0542
_refine_ls_shift/su_max 0.001
_refine_ls_shift/su_mean 0.000
_refine_ls_structure_factor_coef Fsqd
_refine_ls_weighting_details 'calc w=1/[\s^2^(Fo^2^)+(0.0541P)^2^+15.0068P] where P=(Fo^2^+2Fc^2^)/3'
_refine_ls_weighting_scheme calc
_refine_ls_wR_factor_gt 0.1292
_refine_ls_wR_factor_ref 0.1354
_reflns_number_gt 13441
_reflns_number_total 15614
_reflns_threshold_expression >2sigma(I)
_cod_data_source_file ja903967z_si_002_5.cif
_cod_data_source_block d8_09016
_cod_database_code 4104778

loop_
_symmetry_equiv_pos_as_xyz
'x, y, z'
'-x, y+1/2, -z+1/2'
'-x, -y, -z'
'x, -y-1/2, z-1/2'

loop_
_atom_site_label
_atom_site_type_symbol
_atom_site_fract_x
_atom_site_fract_y
_atom_site_fract_z
_atom_site_U_iso_or_equiv
_atom_site_adp_type
_atom_site_occupancy
_atom_site_symmetry_multiplicity
_atom_site_calc_flag
_atom_site_refinement_flags
_atom_site_disorder_assembly
_atom_site_disorder_group
Fe1 Fe 0.84057(3) 0.24910(3) 0.129544(12) 0.02754(11) Uani 1 1 d DU . .
Fe2 Fe 0.67304(3) 0.23886(3) 0.104616(13) 0.03113(12) Uani 1 1 d DU A .
N1 N 0.75612(18) 0.3277(2) 0.10704(8) 0.0397(8) Uani 0.931(7) 1 d PDU A 1
H1N H 0.7563(11) 0.3810(11) 0.0992(6) 0.048 Uiso 0.931(7) 1 d PD A 1
N2 N 0.7494(2) 0.1918(3) 0.14114(10) 0.0362(9) Uani 0.750(7) 1 d PDU A 2
H2N H 0.7473(11) 0.1507(15) 0.1578(5) 0.043 Uiso 0.750(7) 1 d PD A 2
N3 N 0.7640(5) 0.1736(8) 0.1037(3) 0.061(3) Uani 0.320(7) 1 d PDU A 3
H3N H 0.7712(11) 0.1171(16) 0.0937(9) 0.073 Uiso 0.320(7) 1 d PD A 3
B1 B 1.0660(2) 0.2527(3) 0.16484(9) 0.0319(7) Uani 1 1 d DU . .
C1 C 1.1655(2) 0.2453(3) 0.18186(10) 0.0343(8) Uani 0.900(4) 1 d PDU B 1
C2 C 1.2063(2) 0.3026(3) 0.20933(11) 0.0419(9) Uani 0.900(4) 1 d PDU B 1
H2 H 1.1757 0.3502 0.2184 0.050 Uiso 0.900(4) 1 calc PR B 1
C3 C 1.2903(2) 0.2933(4) 0.22421(11) 0.0507(11) Uani 0.900(4) 1 d PDU B 1
H3 H 1.3156 0.3336 0.2432 0.061 Uiso 0.900(4) 1 calc PR B 1
C4 C 1.3365(2) 0.2260(3) 0.21138(11) 0.0489(10) Uani 0.900(4) 1 d PDU B 1
H4 H 1.3938 0.2195 0.2214 0.059 Uiso 0.900(4) 1 calc PR B 1
C5 C 1.2995(2) 0.1683(3) 0.18411(13) 0.0512(10) Uani 0.900(4) 1 d PDU B 1
H5 H 1.3310 0.1219 0.1748 0.061 Uiso 0.900(4) 1 calc PR B 1
C6 C 1.2152(2) 0.1778(3) 0.16996(12) 0.0456(10) Uani 0.900(4) 1 d PDU B 1
H6 H 1.1904 0.1362 0.1513 0.055 Uiso 0.900(4) 1 calc PR B 1
C1A C 1.1662(9) 0.2762(15) 0.1804(4) 0.034(3) Uani 0.100(4) 1 d PDU B 2
C2A C 1.2001(12) 0.350(2) 0.2026(8) 0.042(5) Uani 0.100(4) 1 d PDU B 2
H2A H 1.1628 0.3918 0.2106 0.050 Uiso 0.100(4) 1 calc PR B 2
C3A C 1.2851(12) 0.366(2) 0.2142(8) 0.049(4) Uani 0.100(4) 1 d PDU B 2
H3A H 1.3040 0.4210 0.2277 0.059 Uiso 0.100(4) 1 calc PR B 2
C4A C 1.3400(14) 0.303(2) 0.2057(9) 0.054(5) Uani 0.100(4) 1 d PDU B 2
H4A H 1.3976 0.3100 0.2151 0.064 Uiso 0.100(4) 1 calc PR B 2
C5A C 1.3117(13) 0.229(2) 0.1836(10) 0.054(4) Uani 0.100(4) 1 d PDU B 2
H5A H 1.3493 0.1840 0.1779 0.065 Uiso 0.100(4) 1 calc PR B 2
C6A C 1.2271(12) 0.221(2) 0.1693(9) 0.046(4) Uani 0.100(4) 1 d PDU B 2
H6A H 1.2099 0.1760 0.1510 0.056 Uiso 0.100(4) 1 calc PR B 2
B2 B 0.4509(2) 0.2207(3) 0.06854(10) 0.0345(7) Uani 1 1 d DU . .
C46 C 0.3492(2) 0.2104(2) 0.05602(9) 0.0346(7) Uani 0.944(4) 1 d PDU C 1
C47 C 0.3012(2) 0.2454(2) 0.02455(9) 0.0358(8) Uani 0.944(4) 1 d PDU C 1
H47 H 0.3283 0.2759 0.0077 0.043 Uiso 0.944(4) 1 calc PR C 1
C48 C 0.2149(2) 0.2381(3) 0.01625(10) 0.0406(9) Uani 0.944(4) 1 d PDU C 1
H48 H 0.1848 0.2645 -0.0055 0.049 Uiso 0.944(4) 1 calc PR C 1
C49 C 0.1739(2) 0.1929(3) 0.03961(10) 0.0406(8) Uani 0.944(4) 1 d PDU C 1
H49 H 0.1152 0.1878 0.0342 0.049 Uiso 0.944(4) 1 calc PR C 1
C50 C 0.2186(2) 0.1553(3) 0.07090(11) 0.0468(9) Uani 0.944(4) 1 d PDU C 1
H50 H 0.1910 0.1233 0.0872 0.056 Uiso 0.944(4) 1 calc PR C 1
C51 C 0.3044(2) 0.1639(3) 0.07884(10) 0.0436(9) Uani 0.944(4) 1 d PDU C 1
H51 H 0.3340 0.1371 0.1006 0.052 Uiso 0.944(4) 1 calc PR C 1
C46A C 0.3514(10) 0.2230(13) 0.0517(8) 0.038(3) Uani 0.056(4) 1 d PDU C 2
C47A C 0.3208(17) 0.205(3) 0.0156(8) 0.040(5) Uani 0.056(4) 1 d PDU C 2
H47A H 0.3589 0.1919 0.0002 0.048 Uiso 0.056(4) 1 calc PR C 2
C48A C 0.2367(18) 0.205(4) 0.0007(10) 0.040(5) Uani 0.056(4) 1 d PDU C 2
H48A H 0.2175 0.1893 -0.0240 0.048 Uiso 0.056(4) 1 calc PR C 2
C49A C 0.1823(19) 0.227(4) 0.0224(12) 0.042(5) Uani 0.056(4) 1 d PDU C 2
H49A H 0.1248 0.2303 0.0123 0.050 Uiso 0.056(4) 1 calc PR C 2
C50A C 0.2091(15) 0.244(4) 0.0584(12) 0.043(4) Uani 0.056(4) 1 d PDU C 2
H50A H 0.1703 0.2556 0.0735 0.052 Uiso 0.056(4) 1 calc PR C 2
C51A C 0.2937(15) 0.244(3) 0.0728(10) 0.040(4) Uani 0.056(4) 1 d PDU C 2
H51A H 0.3122 0.2592 0.0976 0.048 Uiso 0.056(4) 1 calc PR C 2
C7 C 1.01940(17) 0.3229(2) 0.18987(8) 0.0296(6) Uani 1 1 d DU A .
H7A H 1.0300 0.3885 0.1836 0.036 Uiso 1 1 calc R . .
H7B H 1.0455 0.3134 0.2156 0.036 Uiso 1 1 calc R . .
P1 P 0.90830(5) 0.30743(5) 0.185318(19) 0.02696(16) Uani 1 1 d DU A .
C10 C 0.89752(19) 0.2324(2) 0.22383(8) 0.0302(6) Uani 1 1 d DU . .
C11 C 0.81883(19) 0.2209(2) 0.23210(8) 0.0362(7) Uani 1 1 d DU A .
H11 H 0.7722 0.2498 0.2173 0.043 Uiso 1 1 calc R . .
C12 C 0.8082(2) 0.1680(3) 0.26166(9) 0.0440(8) Uani 1 1 d DU . .
H12 H 0.7547 0.1626 0.2674 0.053 Uiso 1 1 calc R A .
C13 C 0.8745(2) 0.1230(3) 0.28286(9) 0.0448(8) Uani 1 1 d DU A .
H13 H 0.8666 0.0863 0.3029 0.054 Uiso 1 1 calc R . .
C14 C 0.9525(2) 0.1319(2) 0.27472(8) 0.0383(7) Uani 1 1 d DU . .
H14 H 0.9983 0.1004 0.2890 0.046 Uiso 1 1 calc R A .
C15 C 0.96390(19) 0.1869(2) 0.24563(8) 0.0331(6) Uani 1 1 d DU A .
H15 H 1.0179 0.1936 0.2405 0.040 Uiso 1 1 calc R . .
C16 C 0.87379(17) 0.4203(2) 0.20141(8) 0.0301(6) Uani 1 1 d DU . .
C17 C 0.8384(2) 0.4891(2) 0.17700(9) 0.0356(7) Uani 1 1 d DU A .
H17 H 0.8313 0.4777 0.1517 0.043 Uiso 1 1 calc R . .
C18 C 0.8132(2) 0.5744(2) 0.18928(10) 0.0435(8) Uani 1 1 d DU . .
H18 H 0.7903 0.6214 0.1724 0.052 Uiso 1 1 calc R A .
C19 C 0.8218(2) 0.5905(2) 0.22609(10) 0.0459(8) Uani 1 1 d DU A .
H19 H 0.8024 0.6473 0.2345 0.055 Uiso 1 1 calc R . .
C20 C 0.8587(2) 0.5235(3) 0.25042(10) 0.0446(8) Uani 1 1 d DU . .
H20 H 0.8657 0.5351 0.2756 0.054 Uiso 1 1 calc R A .
C21 C 0.8856(2) 0.4395(2) 0.23839(9) 0.0383(7) Uani 1 1 d DU A .
H21 H 0.9122 0.3947 0.2554 0.046 Uiso 1 1 calc R . .
C8 C 1.03051(18) 0.1438(2) 0.16510(8) 0.0316(6) Uani 1 1 d DU A .
H8A H 1.0327 0.1257 0.1906 0.038 Uiso 1 1 calc R . .
H8B H 1.0694 0.1024 0.1556 0.038 Uiso 1 1 calc R . .
P2 P 0.92660(5) 0.11863(5) 0.14009(2) 0.02859(16) Uani 1 1 d DU A .
C22 C 0.89978(19) 0.0148(2) 0.16483(8) 0.0341(6) Uani 1 1 d DU . .
C23 C 0.9390(2) -0.0705(2) 0.16139(10) 0.0478(9) Uani 1 1 d DU A .
H23 H 0.9762 -0.0751 0.1451 0.057 Uiso 1 1 calc R . .
C24 C 0.9249(3) -0.1487(3) 0.18122(11) 0.0571(10) Uani 1 1 d DU . .
H24 H 0.9525 -0.2059 0.1785 0.068 Uiso 1 1 calc R A .
C25 C 0.8718(3) -0.1436(3) 0.20463(10) 0.0575(10) Uani 1 1 d DU A .
H25 H 0.8612 -0.1973 0.2179 0.069 Uiso 1 1 calc R . .
C26 C 0.8336(3) -0.0606(3) 0.20892(10) 0.0577(10) Uani 1 1 d DU . .
H26 H 0.7974 -0.0567 0.2256 0.069 Uiso 1 1 calc R A .
C27 C 0.8471(2) 0.0187(2) 0.18912(9) 0.0472(9) Uani 1 1 d DU A .
H27 H 0.8198 0.0757 0.1924 0.057 Uiso 1 1 calc R . .
C28 C 0.93974(19) 0.0571(2) 0.09865(8) 0.0314(6) Uani 1 1 d DU . .
C29 C 1.0133(2) 0.0582(2) 0.08597(9) 0.0364(7) Uani 1 1 d DU A .
H29 H 1.0584 0.0951 0.0980 0.044 Uiso 1 1 calc R . .
C30 C 1.0216(2) 0.0052(2) 0.05557(9) 0.0408(7) Uani 1 1 d DU . .
H30 H 1.0720 0.0067 0.0469 0.049 Uiso 1 1 calc R A .
C31 C 0.9570(2) -0.0487(2) 0.03836(9) 0.0409(7) Uani 1 1 d DU A .
H31 H 0.9630 -0.0854 0.0180 0.049 Uiso 1 1 calc R . .
C32 C 0.8827(2) -0.0499(2) 0.05057(9) 0.0401(7) Uani 1 1 d DU . .
H32 H 0.8379 -0.0871 0.0385 0.048 Uiso 1 1 calc R A .
C33 C 0.8741(2) 0.0030(2) 0.08028(9) 0.0369(7) Uani 1 1 d DU A .
H33 H 0.8229 0.0026 0.0883 0.044 Uiso 1 1 calc R . .
C9 C 1.05097(18) 0.2939(2) 0.12309(8) 0.0319(6) Uani 1 1 d DU A .
H9A H 1.0722 0.2474 0.1077 0.038 Uiso 1 1 calc R . .
H9B H 1.0843 0.3516 0.1231 0.038 Uiso 1 1 calc R . .
P3 P 0.94308(5) 0.32095(5) 0.102462(19) 0.02820(16) Uani 1 1 d DU A .
C34 C 0.9347(2) 0.4500(2) 0.10211(8) 0.0330(6) Uani 1 1 d DU . .
C35 C 0.8679(2) 0.4917(2) 0.07872(9) 0.0384(7) Uani 1 1 d DU A .
H35 H 0.8290 0.4533 0.0634 0.046 Uiso 1 1 calc R . .
C36 C 0.8575(2) 0.5882(2) 0.07759(10) 0.0465(8) Uani 1 1 d DU . .
H36 H 0.8113 0.6152 0.0618 0.056 Uiso 1 1 calc R A .
C37 C 0.9144(3) 0.6451(3) 0.09945(10) 0.0512(9) Uani 1 1 d DU A .
H37 H 0.9075 0.7112 0.0987 0.061 Uiso 1 1 calc R . .
C38 C 0.9808(3) 0.6056(2) 0.12220(9) 0.0491(9) Uani 1 1 d DU . .
H38 H 1.0199 0.6447 0.1371 0.059 Uiso 1 1 calc R A .
C39 C 0.9915(2) 0.5086(2) 0.12361(9) 0.0392(7) Uani 1 1 d DU A .
H39 H 1.0380 0.4824 0.1394 0.047 Uiso 1 1 calc R . .
C40 C 0.94123(18) 0.3035(2) 0.05382(8) 0.0308(6) Uani 1 1 d DU . .
C41 C 0.8964(2) 0.2313(2) 0.03457(8) 0.0372(7) Uani 1 1 d DU A .
H41 H 0.8641 0.1910 0.0463 0.045 Uiso 1 1 calc R . .
C42 C 0.8982(2) 0.2171(2) -0.00189(9) 0.0439(8) Uani 1 1 d DU . .
H42 H 0.8674 0.1674 -0.0148 0.053 Uiso 1 1 calc R A .
C43 C 0.9448(2) 0.2755(3) -0.01905(9) 0.0441(8) Uani 1 1 d DU A .
H43 H 0.9458 0.2660 -0.0439 0.053 Uiso 1 1 calc R . .
C44 C 0.9900(2) 0.3478(3) -0.00052(9) 0.0459(8) Uani 1 1 d DU . .
H44 H 1.0221 0.3876 -0.0125 0.055 Uiso 1 1 calc R A .
C45 C 0.9883(2) 0.3619(2) 0.03601(9) 0.0397(7) Uani 1 1 d DU A .
H45 H 1.0194 0.4116 0.0488 0.048 Uiso 1 1 calc R . .
C52 C 0.49391(19) 0.2798(2) 0.03907(9) 0.0338(6) Uani 1 1 d DU A .
H52A H 0.4812 0.3472 0.0410 0.041 Uiso 1 1 calc R . .
H52B H 0.4687 0.2591 0.0143 0.041 Uiso 1 1 calc R . .
P4 P 0.60625(5) 0.26523(5) 0.04578(2) 0.03086(17) Uani 1 1 d DU . .
C55 C 0.6457(2) 0.3661(2) 0.02414(9) 0.0306(7) Uani 0.929(3) 1 d PDU A 1
C56 C 0.6116(2) 0.4546(2) 0.02403(9) 0.0361(8) Uani 0.929(3) 1 d PDU A 1
H56 H 0.5647 0.4645 0.0348 0.043 Uiso 0.929(3) 1 calc PR A 1
C57 C 0.6455(2) 0.5291(2) 0.00830(10) 0.0392(8) Uani 0.929(3) 1 d PDU A 1
H57 H 0.6219 0.5897 0.0086 0.047 Uiso 0.929(3) 1 calc PR A 1
C58 C 0.7128(2) 0.5164(2) -0.00771(10) 0.0360(8) Uani 0.929(3) 1 d PDU A 1
H58 H 0.7357 0.5680 -0.0183 0.043 Uiso 0.929(3) 1 calc PR A 1
C59 C 0.7472(2) 0.4279(2) -0.00841(10) 0.0356(8) Uani 0.929(3) 1 d PDU A 1
H59 H 0.7933 0.4184 -0.0197 0.043 Uiso 0.929(3) 1 calc PR A 1
C60 C 0.7138(2) 0.3532(2) 0.00754(9) 0.0318(7) Uani 0.929(3) 1 d PDU A 1
H60 H 0.7375 0.2926 0.0072 0.038 Uiso 0.929(3) 1 calc PR A 1
C55A C 0.6496(14) 0.3578(11) 0.0198(5) 0.033(3) Uani 0.071(3) 1 d PDU A 2
C56A C 0.6069(17) 0.423(2) -0.0048(9) 0.044(4) Uani 0.071(3) 1 d PDU A 2
H56A H 0.5482 0.4208 -0.0092 0.053 Uiso 0.071(3) 1 calc PR A 2
C57A C 0.644(2) 0.491(2) -0.0234(10) 0.048(5) Uani 0.071(3) 1 d PDU A 2
H57A H 0.6094 0.5318 -0.0396 0.058 Uiso 0.071(3) 1 calc PR A 2
C58A C 0.728(2) 0.498(3) -0.0185(11) 0.044(5) Uani 0.071(3) 1 d PDU A 2
H58A H 0.7539 0.5449 -0.0305 0.053 Uiso 0.071(3) 1 calc PR A 2
C59A C 0.7744(18) 0.435(3) 0.0049(11) 0.039(4) Uani 0.071(3) 1 d PDU A 2
H59A H 0.8331 0.4353 0.0080 0.047 Uiso 0.071(3) 1 calc PR A 2
C60A C 0.7361(15) 0.370(2) 0.0239(10) 0.037(4) Uani 0.071(3) 1 d PDU A 2
H60A H 0.7708 0.3318 0.0410 0.044 Uiso 0.071(3) 1 calc PR A 2
C61 C 0.62324(18) 0.1784(2) 0.01201(8) 0.0330(6) Uani 1 1 d DU A .
C62 C 0.6894(2) 0.1163(2) 0.01925(10) 0.0417(7) Uani 1 1 d DU . .
H62 H 0.7213 0.1113 0.0431 0.050 Uiso 1 1 calc R A .
C63 C 0.7091(2) 0.0613(3) -0.00857(11) 0.0496(9) Uani 1 1 d DU A .
H63 H 0.7552 0.0200 -0.0037 0.060 Uiso 1 1 calc R . .
C64 C 0.6624(2) 0.0664(3) -0.04287(11) 0.0521(9) Uani 1 1 d DU . .
H64 H 0.6763 0.0290 -0.0617 0.063 Uiso 1 1 calc R A .
C65 C 0.5956(2) 0.1257(3) -0.05005(11) 0.0618(11) Uani 1 1 d DU A .
H65 H 0.5632 0.1294 -0.0738 0.074 Uiso 1 1 calc R . .
C66 C 0.5754(2) 0.1803(3) -0.02250(9) 0.0458(8) Uani 1 1 d DU . .
H66 H 0.5279 0.2195 -0.0275 0.055 Uiso 1 1 calc R A .
C53 C 0.49068(18) 0.1141(2) 0.07240(9) 0.0338(6) Uani 1 1 d DU A .
H53A H 0.4974 0.0923 0.0482 0.041 Uiso 1 1 calc R . .
H53B H 0.4513 0.0714 0.0810 0.041 Uiso 1 1 calc R . .
P5 P 0.59004(5) 0.10725(5) 0.10328(2) 0.03066(17) Uani 1 1 d DU . .
C67 C 0.63381(18) -0.0065(2) 0.09409(9) 0.0341(6) Uani 1 1 d DU A .
C68 C 0.6194(2) -0.0450(2) 0.05963(10) 0.0436(8) Uani 1 1 d DU . .
H68 H 0.5839 -0.0133 0.0405 0.052 Uiso 1 1 calc R A .
C69 C 0.6556(2) -0.1287(3) 0.05241(11) 0.0521(9) Uani 1 1 d DU A .
H69 H 0.6457 -0.1531 0.0285 0.062 Uiso 1 1 calc R . .
C70 C 0.7059(2) -0.1763(3) 0.07997(12) 0.0530(9) Uani 1 1 d DU . .
H70 H 0.7315 -0.2332 0.0751 0.064 Uiso 1 1 calc R A .
C71 C 0.7190(2) -0.1416(3) 0.11442(12) 0.0529(9) Uani 1 1 d DU A .
H71 H 0.7531 -0.1751 0.1335 0.063 Uiso 1 1 calc R . .
C72 C 0.6825(2) -0.0570(2) 0.12177(10) 0.0437(8) Uani 1 1 d DU . .
H72 H 0.6911 -0.0340 0.1459 0.052 Uiso 1 1 calc R A .
C73 C 0.5622(2) 0.0816(3) 0.14711(9) 0.0342(8) Uani 0.900(4) 1 d PDU A 1
C74 C 0.5003(3) 0.0173(3) 0.14976(11) 0.0481(11) Uani 0.900(4) 1 d PDU A 1
H74 H 0.4727 -0.0141 0.1286 0.058 Uiso 0.900(4) 1 calc PR B 1
C75 C 0.4783(3) -0.0016(4) 0.18243(12) 0.0573(13) Uani 0.900(4) 1 d PDU A 1
H75 H 0.4358 -0.0458 0.1836 0.069 Uiso 0.900(4) 1 calc PR B 1
C76 C 0.5175(3) 0.0433(3) 0.21334(12) 0.0499(11) Uani 0.900(4) 1 d PDU A 1
H76 H 0.5020 0.0304 0.2358 0.060 Uiso 0.900(4) 1 calc PR B 1
C77 C 0.5792(3) 0.1068(3) 0.21152(10) 0.0448(9) Uani 0.900(4) 1 d PDU A 1
H77 H 0.6065 0.1379 0.2328 0.054 Uiso 0.900(4) 1 calc PR B 1
C78 C 0.6019(2) 0.1256(3) 0.17862(9) 0.0373(8) Uani 0.900(4) 1 d PDU A 1
H78 H 0.6450 0.1691 0.1777 0.045 Uiso 0.900(4) 1 calc PR B 1
C73A C 0.5712(14) 0.0742(9) 0.1484(3) 0.037(3) Uani 0.100(4) 1 d PDU A 2
C74A C 0.4924(14) 0.055(2) 0.1548(6) 0.040(4) Uani 0.100(4) 1 d PDU A 2
H74A H 0.4465 0.0565 0.1352 0.048 Uiso 0.100(4) 1 calc PR B 2
C75A C 0.4789(17) 0.034(3) 0.1893(7) 0.046(4) Uani 0.100(4) 1 d PDU A 2
H75A H 0.4239 0.0259 0.1930 0.055 Uiso 0.100(4) 1 calc PR B 2
C76A C 0.5443(18) 0.024(3) 0.2180(7) 0.048(4) Uani 0.100(4) 1 d PDU A 2
H76A H 0.5350 0.0063 0.2412 0.057 Uiso 0.100(4) 1 calc PR B 2
C77A C 0.6232(16) 0.042(2) 0.2127(5) 0.045(4) Uani 0.100(4) 1 d PDU A 2
H77A H 0.6688 0.0383 0.2325 0.054 Uiso 0.100(4) 1 calc PR B 2
C78A C 0.6361(14) 0.065(2) 0.1784(5) 0.042(4) Uani 0.100(4) 1 d PDU A 2
H78A H 0.6913 0.0743 0.1751 0.051 Uiso 0.100(4) 1 calc PR B 2
C54 C 0.46638(19) 0.2741(2) 0.10871(9) 0.0341(6) Uani 1 1 d DU A .
H54A H 0.4570 0.2284 0.1272 0.041 Uiso 1 1 calc R . .
H54B H 0.4248 0.3245 0.1078 0.041 Uiso 1 1 calc R . .
P6 P 0.56821(5) 0.32412(5) 0.12264(2) 0.03206(17) Uani 1 1 d DU . .
C79 C 0.5789(2) 0.3481(2) 0.17100(9) 0.0335(7) Uani 0.929(3) 1 d PDU A 1
C80 C 0.6555(2) 0.3707(3) 0.19102(10) 0.0397(8) Uani 0.929(3) 1 d PDU A 1
H80 H 0.7018 0.3735 0.1795 0.048 Uiso 0.929(3) 1 calc PR A 1
C81 C 0.6661(2) 0.3894(3) 0.22778(11) 0.0475(10) Uani 0.929(3) 1 d PDU A 1
H81 H 0.7192 0.4057 0.2412 0.057 Uiso 0.929(3) 1 calc PR A 1
C82 C 0.5997(3) 0.3841(3) 0.24449(11) 0.0505(11) Uani 0.929(3) 1 d PDU A 1
H82 H 0.6070 0.3953 0.2698 0.061 Uiso 0.929(3) 1 calc PR A 1
C83 C 0.5221(2) 0.3627(3) 0.22488(10) 0.0500(10) Uani 0.929(3) 1 d PDU A 1
H83 H 0.4761 0.3602 0.2366 0.060 Uiso 0.929(3) 1 calc PR A 1
C84 C 0.5111(2) 0.3448(3) 0.18814(10) 0.0408(8) Uani 0.929(3) 1 d PDU A 1
H84 H 0.4576 0.3303 0.1747 0.049 Uiso 0.929(3) 1 calc PR A 1
C79A C 0.5910(10) 0.3409(16) 0.1725(3) 0.035(3) Uani 0.071(3) 1 d PDU A 2
C80A C 0.6340(19) 0.419(2) 0.1897(6) 0.035(4) Uani 0.071(3) 1 d PDU A 2
H80A H 0.6541 0.4643 0.1752 0.042 Uiso 0.071(3) 1 calc PR A 2
C81A C 0.648(2) 0.432(2) 0.2271(7) 0.040(4) Uani 0.071(3) 1 d PDU A 2
H81A H 0.6731 0.4889 0.2372 0.048 Uiso 0.071(3) 1 calc PR A 2
C82A C 0.627(2) 0.364(3) 0.2495(7) 0.041(5) Uani 0.071(3) 1 d PDU A 2
H82A H 0.6425 0.3694 0.2751 0.050 Uiso 0.071(3) 1 calc PR A 2
C83A C 0.584(2) 0.287(2) 0.2337(6) 0.040(4) Uani 0.071(3) 1 d PDU A 2
H83A H 0.5653 0.2413 0.2486 0.047 Uiso 0.071(3) 1 calc PR A 2
C84A C 0.566(2) 0.277(2) 0.1964(5) 0.033(4) Uani 0.071(3) 1 d PDU A 2
H84A H 0.5354 0.2234 0.1865 0.040 Uiso 0.071(3) 1 calc PR A 2
C85 C 0.5585(2) 0.4462(2) 0.10671(9) 0.0357(7) Uani 0.929(3) 1 d PDU A 1
C86 C 0.6287(3) 0.5021(3) 0.11376(12) 0.0525(10) Uani 0.929(3) 1 d PDU A 1
H86 H 0.6796 0.4762 0.1260 0.063 Uiso 0.929(3) 1 calc PR A 1
C87 C 0.6253(3) 0.5953(3) 0.10311(13) 0.0602(12) Uani 0.929(3) 1 d PDU A 1
H87 H 0.6741 0.6325 0.1078 0.072 Uiso 0.929(3) 1 calc PR A 1
C88 C 0.5516(3) 0.6341(3) 0.08571(14) 0.0506(11) Uani 0.929(3) 1 d PDU A 1
H88 H 0.5491 0.6983 0.0791 0.061 Uiso 0.929(3) 1 calc PR A 1
C89 C 0.4807(2) 0.5786(2) 0.07787(10) 0.0400(8) Uani 0.929(3) 1 d PDU A 1
H89 H 0.4300 0.6044 0.0652 0.048 Uiso 0.929(3) 1 calc PR A 1
C90 C 0.4844(2) 0.4851(2) 0.08865(10) 0.0349(7) Uani 0.929(3) 1 d PDU A 1
H90 H 0.4359 0.4476 0.0836 0.042 Uiso 0.929(3) 1 calc PR A 1
C85A C 0.5697(15) 0.4466(10) 0.1059(5) 0.040(3) Uani 0.071(3) 1 d PDU A 2
C86A C 0.6320(19) 0.4873(18) 0.0902(11) 0.047(4) Uani 0.071(3) 1 d PDU A 2
H86A H 0.6782 0.4493 0.0882 0.056 Uiso 0.071(3) 1 calc PR A 2
C87A C 0.631(2) 0.579(2) 0.0772(12) 0.049(4) Uani 0.071(3) 1 d PDU A 2
H87A H 0.6745 0.5998 0.0657 0.059 Uiso 0.071(3) 1 calc PR A 2
C88A C 0.568(3) 0.639(2) 0.0811(15) 0.048(5) Uani 0.071(3) 1 d PDU A 2
H88A H 0.5684 0.7026 0.0737 0.057 Uiso 0.071(3) 1 calc PR A 2
C89A C 0.505(3) 0.6037(18) 0.0962(13) 0.045(4) Uani 0.071(3) 1 d PDU A 2
H89A H 0.4603 0.6431 0.0991 0.055 Uiso 0.071(3) 1 calc PR A 2
C90A C 0.506(2) 0.5104(18) 0.1071(12) 0.042(4) Uani 0.071(3) 1 d PDU A 2
H90A H 0.4596 0.4884 0.1162 0.050 Uiso 0.071(3) 1 calc PR A 2
C1T C 0.4669(7) 0.6231(8) 0.1860(4) 0.127(4) Uani 0.561(7) 1 d PDU D 1
H1T1 H 0.4529 0.6215 0.2104 0.152 Uiso 0.561(7) 1 calc PR D 1
H1T2 H 0.4575 0.5600 0.1751 0.152 Uiso 0.561(7) 1 calc PR D 1
C2T C 0.4155(6) 0.6921(7) 0.1633(4) 0.113(3) Uani 0.561(7) 1 d PDU D 1
H2T1 H 0.3841 0.6616 0.1413 0.135 Uiso 0.561(7) 1 calc PR D 1
H2T2 H 0.3755 0.7202 0.1767 0.135 Uiso 0.561(7) 1 calc PR D 1
C3T C 0.4696(6) 0.7644(6) 0.1535(3) 0.091(3) Uani 0.561(7) 1 d PDU D 1
H3T1 H 0.4711 0.7606 0.1274 0.109 Uiso 0.561(7) 1 calc PR D 1
H3T2 H 0.4496 0.8273 0.1587 0.109 Uiso 0.561(7) 1 calc PR D 1
C4T C 0.5516(6) 0.7472(7) 0.1752(4) 0.106(3) Uani 0.561(7) 1 d PDU D 1
H4T1 H 0.5630 0.7916 0.1958 0.127 Uiso 0.561(7) 1 calc PR D 1
H4T2 H 0.5944 0.7557 0.1604 0.127 Uiso 0.561(7) 1 calc PR D 1
C5T C 0.5527(7) 0.6507(8) 0.1885(4) 0.103(3) Uani 0.561(7) 1 d PDU D 1
H5T1 H 0.5803 0.6090 0.1736 0.124 Uiso 0.561(7) 1 calc PR D 1
H5T2 H 0.5830 0.6472 0.2139 0.124 Uiso 0.561(7) 1 calc PR D 1
C1S C 0.5830(8) 0.6302(8) 0.1996(5) 0.095(3) Uani 0.439(7) 1 d PDU D 2
H1S1 H 0.6080 0.6177 0.2252 0.114 Uiso 0.439(7) 1 calc PR D 2
H1S2 H 0.5888 0.5734 0.1853 0.114 Uiso 0.439(7) 1 calc PR D 2
C2S C 0.4952(8) 0.6552(10) 0.1960(5) 0.110(4) Uani 0.439(7) 1 d PDU D 2
H2S1 H 0.4599 0.6050 0.1831 0.132 Uiso 0.439(7) 1 calc PR D 2
H2S2 H 0.4814 0.6628 0.2203 0.132 Uiso 0.439(7) 1 calc PR D 2
C3S C 0.4799(7) 0.7429(10) 0.1759(5) 0.115(4) Uani 0.439(7) 1 d PDU D 2
H3S1 H 0.4463 0.7859 0.1877 0.137 Uiso 0.439(7) 1 calc PR D 2
H3S2 H 0.4501 0.7309 0.1508 0.137 Uiso 0.439(7) 1 calc PR D 2
C4S C 0.5615(8) 0.7834(8) 0.1758(6) 0.107(4) Uani 0.439(7) 1 d PDU D 2
H4S1 H 0.5721 0.8360 0.1932 0.128 Uiso 0.439(7) 1 calc PR D 2
H4S2 H 0.5638 0.8076 0.1514 0.128 Uiso 0.439(7) 1 calc PR D 2
C5S C 0.6242(7) 0.7101(7) 0.1861(3) 0.084(3) Uani 0.439(7) 1 d PDU D 2
H5S1 H 0.6476 0.6911 0.1649 0.100 Uiso 0.439(7) 1 calc PR D 2
H5S2 H 0.6698 0.7334 0.2051 0.100 Uiso 0.439(7) 1 calc PR D 2
C1U C 1.2140(6) 0.5470(5) 0.10340(16) 0.090(2) Uani 0.757(7) 1 d PDU E 1
H1U1 H 1.1607 0.5538 0.0862 0.108 Uiso 0.757(7) 1 calc PR E 1
H1U2 H 1.2539 0.5928 0.0970 0.108 Uiso 0.757(7) 1 calc PR E 1
C2U C 1.2456(6) 0.4523(5) 0.10250(17) 0.0766(19) Uani 0.757(7) 1 d PDU E 1
H2U1 H 1.2811 0.4467 0.0842 0.092 Uiso 0.757(7) 1 calc PR E 1
H2U2 H 1.1995 0.4068 0.0966 0.092 Uiso 0.757(7) 1 calc PR E 1
C3U C 1.2943(5) 0.4354(5) 0.13943(15) 0.074(2) Uani 0.757(7) 1 d PDU E 1
H3U1 H 1.3538 0.4482 0.1404 0.089 Uiso 0.757(7) 1 calc PR E 1
H3U2 H 1.2880 0.3698 0.1470 0.089 Uiso 0.757(7) 1 calc PR E 1
C4U C 1.2593(5) 0.5018(6) 0.16314(15) 0.099(2) Uani 0.757(7) 1 d PDU E 1
H4U1 H 1.2304 0.4667 0.1796 0.118 Uiso 0.757(7) 1 calc PR E 1
H4U2 H 1.3042 0.5390 0.1779 0.118 Uiso 0.757(7) 1 calc PR E 1
C5U C 1.2028(4) 0.5618(5) 0.14038(14) 0.0668(18) Uani 0.757(7) 1 d PDU E 1
H5U1 H 1.2140 0.6280 0.1475 0.080 Uiso 0.757(7) 1 calc PR E 1
H5U2 H 1.1452 0.5468 0.1424 0.080 Uiso 0.757(7) 1 calc PR E 1
C1V C 1.1853(11) 0.4724(12) 0.0851(4) 0.075(4) Uani 0.243(7) 1 d PDU E 2
H1V1 H 1.1896 0.4813 0.0595 0.090 Uiso 0.243(7) 1 calc PR E 2
H1V2 H 1.1330 0.4389 0.0859 0.090 Uiso 0.243(7) 1 calc PR E 2
C2V C 1.2567(18) 0.4192(16) 0.1046(7) 0.086(4) Uani 0.243(7) 1 d PDU E 2
H2V1 H 1.2972 0.4086 0.0888 0.104 Uiso 0.243(7) 1 calc PR E 2
H2V2 H 1.2385 0.3576 0.1122 0.104 Uiso 0.243(7) 1 calc PR E 2
C3V C 1.2947(13) 0.4747(17) 0.1365(6) 0.094(4) Uani 0.243(7) 1 d PDU E 2
H3V1 H 1.3479 0.5018 0.1331 0.113 Uiso 0.243(7) 1 calc PR E 2
H3V2 H 1.3052 0.4348 0.1584 0.113 Uiso 0.243(7) 1 calc PR E 2
C4V C 1.2353(13) 0.5498(16) 0.1403(5) 0.087(4) Uani 0.243(7) 1 d PDU E 2
H4V1 H 1.1990 0.5308 0.1571 0.104 Uiso 0.243(7) 1 calc PR E 2
H4V2 H 1.2646 0.6081 0.1494 0.104 Uiso 0.243(7) 1 calc PR E 2
C5V C 1.1872(13) 0.5630(12) 0.1036(5) 0.079(4) Uani 0.243(7) 1 d PDU E 2
H5V1 H 1.1303 0.5838 0.1044 0.095 Uiso 0.243(7) 1 calc PR E 2
H5V2 H 1.2136 0.6109 0.0906 0.095 Uiso 0.243(7) 1 calc PR E 2
C1X C 0.1547(5) -0.1276(6) 0.1602(2) 0.077(2) Uani 0.747(16) 1 d PDU F 1
H1X1 H 0.1223 -0.0688 0.1570 0.093 Uiso 0.747(16) 1 calc PR F 1
H1X2 H 0.1385 -0.1642 0.1800 0.093 Uiso 0.747(16) 1 calc PR F 1
C2X C 0.1399(6) -0.1826(8) 0.1261(2) 0.072(2) Uani 0.747(16) 1 d PDU F 1
H2X1 H 0.0855 -0.1665 0.1110 0.086 Uiso 0.747(16) 1 calc PR F 1
H2X2 H 0.1410 -0.2505 0.1313 0.086 Uiso 0.747(16) 1 calc PR F 1
C3X C 0.2083(8) -0.1567(11) 0.1073(2) 0.076(3) Uani 0.747(16) 1 d PDU F 1
H3X1 H 0.2358 -0.2137 0.1004 0.091 Uiso 0.747(16) 1 calc PR F 1
H3X2 H 0.1865 -0.1204 0.0851 0.091 Uiso 0.747(16) 1 calc PR F 1
C4X C 0.2680(7) -0.0994(9) 0.1330(2) 0.072(2) Uani 0.747(16) 1 d PDU F 1
H4X1 H 0.3251 -0.1229 0.1346 0.086 Uiso 0.747(16) 1 calc PR F 1
H4X2 H 0.2658 -0.0332 0.1251 0.086 Uiso 0.747(16) 1 calc PR F 1
C5X C 0.2429(6) -0.1077(7) 0.16817(18) 0.079(2) Uani 0.747(16) 1 d PDU F 1
H5X1 H 0.2736 -0.1591 0.1825 0.094 Uiso 0.747(16) 1 calc PR F 1
H5X2 H 0.2541 -0.0487 0.1820 0.094 Uiso 0.747(16) 1 calc PR F 1
C1W C 0.1927(6) -0.1461(7) 0.16833(18) 0.081(4) Uani 0.253(16) 1 d PRDU F 2
H1W1 H 0.1564 -0.0952 0.1740 0.097 Uiso 0.253(16) 1 calc PR F 2
H1W2 H 0.1968 -0.1950 0.1872 0.097 Uiso 0.253(16) 1 calc PR F 2
C2W C 0.1599(18) -0.185(3) 0.1324(5) 0.078(4) Uani 0.253(16) 1 d PDU F 2
H2W1 H 0.0999 -0.1727 0.1252 0.093 Uiso 0.253(16) 1 calc PR F 2
H2W2 H 0.1686 -0.2540 0.1325 0.093 Uiso 0.253(16) 1 calc PR F 2
C3W C 0.205(3) -0.140(3) 0.1069(3) 0.073(4) Uani 0.253(16) 1 d PDU F 2
H3W1 H 0.2313 -0.1878 0.0937 0.088 Uiso 0.253(16) 1 calc PR F 2
H3W2 H 0.1670 -0.1019 0.0891 0.088 Uiso 0.253(16) 1 calc PR F 2
C4W C 0.269(2) -0.080(3) 0.1286(7) 0.072(4) Uani 0.253(16) 1 d PDU F 2
H4W1 H 0.3228 -0.0888 0.1211 0.086 Uiso 0.253(16) 1 calc PR F 2
H4W2 H 0.2529 -0.0136 0.1257 0.086 Uiso 0.253(16) 1 calc PR F 2
C5W C 0.2750(10) -0.1096(19) 0.1663(6) 0.075(4) Uani 0.253(16) 1 d PDU F 2
H5W1 H 0.2895 -0.0559 0.1829 0.091 Uiso 0.253(16) 1 calc PR F 2
H5W2 H 0.3177 -0.1588 0.1728 0.091 Uiso 0.253(16) 1 calc PR F 2

loop_
_atom_site_aniso_label
_atom_site_aniso_U_11
_atom_site_aniso_U_22
_atom_site_aniso_U_33
_atom_site_aniso_U_23
_atom_site_aniso_U_13
_atom_site_aniso_U_12
Fe1 0.0313(2) 0.0273(2) 0.0249(2) 0.00062(18) 0.0075(2) 0.00327(19)
Fe2 0.0359(3) 0.0278(2) 0.0322(3) -0.00430(19) 0.0128(2) -0.0024(2)
N1 0.0371(15) 0.0400(17) 0.0440(18) 0.0102(13) 0.0131(13) 0.0001(11)
N2 0.0284(16) 0.048(2) 0.0338(19) 0.0060(15) 0.0098(13) -0.0020(13)
N3 0.022(3) 0.074(6) 0.080(7) -0.046(4) -0.008(3) 0.006(2)
B1 0.0287(15) 0.0409(18) 0.0274(16) -0.0011(13) 0.0084(13) 0.0012(13)
C1 0.0300(15) 0.045(2) 0.0292(17) 0.0012(14) 0.0101(14) -0.0016(14)
C2 0.0328(17) 0.056(3) 0.040(2) -0.0081(18) 0.0138(16) -0.0057(17)
C3 0.0338(18) 0.079(3) 0.040(2) -0.014(2) 0.0075(17) -0.0107(19)
C4 0.0280(18) 0.073(3) 0.045(2) 0.0020(19) 0.0056(17) -0.0035(17)
C5 0.0313(18) 0.057(3) 0.066(3) -0.008(2) 0.0110(19) 0.0029(18)
C6 0.0308(17) 0.054(3) 0.051(2) -0.014(2) 0.0067(17) -0.0010(17)
C1A 0.029(3) 0.052(8) 0.025(7) 0.004(7) 0.014(4) 0.000(4)
C2A 0.025(6) 0.063(11) 0.039(10) -0.007(8) 0.009(8) -0.001(7)
C3A 0.025(6) 0.077(9) 0.047(9) -0.011(8) 0.013(8) -0.001(7)
C4A 0.028(7) 0.083(10) 0.049(10) -0.007(8) 0.006(8) 0.008(7)
C5A 0.033(5) 0.071(9) 0.059(10) -0.006(8) 0.012(8) 0.010(8)
C6A 0.032(4) 0.058(9) 0.053(8) -0.006(8) 0.018(7) 0.001(7)
B2 0.0326(15) 0.0350(18) 0.0374(18) -0.0031(14) 0.0107(14) 0.0020(13)
C46 0.0356(15) 0.0323(17) 0.0369(17) -0.0064(13) 0.0094(13) 0.0028(13)
C47 0.0418(17) 0.0294(17) 0.0367(17) -0.0079(13) 0.0084(15) -0.0055(14)
C48 0.0434(19) 0.0358(19) 0.039(2) -0.0078(14) -0.0014(17) -0.0014(16)
C49 0.0350(17) 0.039(2) 0.047(2) -0.0063(16) 0.0063(15) 0.0006(14)
C50 0.0353(18) 0.060(2) 0.047(2) 0.0035(17) 0.0107(16) -0.0030(17)
C51 0.0345(17) 0.054(2) 0.043(2) 0.0076(16) 0.0092(16) 0.0016(16)
C46A 0.034(3) 0.042(8) 0.041(7) -0.004(7) 0.009(4) 0.003(4)
C47A 0.038(7) 0.038(10) 0.043(7) -0.007(9) 0.006(5) 0.003(10)
C48A 0.040(8) 0.038(10) 0.041(8) 0.001(10) 0.006(6) 0.001(10)
C49A 0.037(8) 0.042(10) 0.045(8) -0.001(10) 0.006(7) 0.001(10)
C50A 0.033(5) 0.051(9) 0.046(8) -0.006(9) 0.009(7) -0.002(9)
C51A 0.032(5) 0.049(10) 0.042(8) 0.000(9) 0.011(6) -0.003(9)
C7 0.0265(13) 0.0364(16) 0.0267(14) 0.0009(12) 0.0067(12) -0.0023(11)
P1 0.0277(4) 0.0312(4) 0.0232(4) 0.0010(3) 0.0078(3) 0.0013(3)
C10 0.0340(15) 0.0337(15) 0.0241(14) 0.0008(11) 0.0086(12) -0.0026(12)
C11 0.0300(15) 0.0481(19) 0.0308(16) -0.0005(13) 0.0065(13) -0.0033(13)
C12 0.0391(17) 0.059(2) 0.0369(18) 0.0014(15) 0.0154(15) -0.0084(15)
C13 0.0493(19) 0.055(2) 0.0315(17) 0.0096(14) 0.0108(15) -0.0092(16)
C14 0.0436(17) 0.0427(18) 0.0269(16) 0.0059(13) 0.0028(14) -0.0009(14)
C15 0.0327(15) 0.0402(17) 0.0267(15) 0.0013(12) 0.0064(13) -0.0025(13)
C16 0.0279(14) 0.0325(14) 0.0321(15) -0.0042(11) 0.0112(13) -0.0026(11)
C17 0.0370(17) 0.0355(16) 0.0366(16) -0.0036(12) 0.0125(14) -0.0015(13)
C18 0.0436(19) 0.0345(17) 0.0542(19) -0.0021(14) 0.0140(17) 0.0002(14)
C19 0.0422(19) 0.0357(17) 0.064(2) -0.0208(15) 0.0207(18) -0.0072(14)
C20 0.0438(19) 0.053(2) 0.0398(18) -0.0186(14) 0.0141(16) -0.0142(15)
C21 0.0382(17) 0.0441(18) 0.0338(16) -0.0070(13) 0.0101(14) -0.0042(14)
C8 0.0278(14) 0.0398(16) 0.0275(15) -0.0015(12) 0.0063(12) 0.0055(11)
P2 0.0316(4) 0.0305(4) 0.0255(4) 0.0007(3) 0.0100(3) 0.0046(3)
C22 0.0414(17) 0.0345(15) 0.0260(15) 0.0017(12) 0.0062(13) -0.0022(13)
C23 0.054(2) 0.0411(18) 0.049(2) 0.0117(15) 0.0129(17) 0.0138(16)
C24 0.072(3) 0.0409(19) 0.054(2) 0.0148(17) 0.0022(19) 0.0056(18)
C25 0.090(3) 0.0445(19) 0.0343(19) 0.0061(15) 0.0023(19) -0.0200(19)
C26 0.086(3) 0.054(2) 0.040(2) -0.0047(16) 0.029(2) -0.0249(19)
C27 0.066(2) 0.0384(17) 0.044(2) -0.0070(14) 0.0261(18) -0.0096(16)
C28 0.0379(16) 0.0290(15) 0.0294(14) 0.0010(11) 0.0119(13) 0.0046(12)
C29 0.0374(16) 0.0389(17) 0.0350(17) -0.0054(13) 0.0128(14) 0.0001(13)
C30 0.0431(18) 0.0449(19) 0.0392(18) -0.0015(14) 0.0197(15) 0.0054(14)
C31 0.053(2) 0.0383(18) 0.0331(17) -0.0053(13) 0.0131(15) 0.0041(15)
C32 0.0456(18) 0.0398(18) 0.0345(17) -0.0044(13) 0.0071(15) -0.0013(14)
C33 0.0377(17) 0.0401(18) 0.0341(17) -0.0028(13) 0.0101(14) -0.0008(13)
C9 0.0287(14) 0.0403(17) 0.0282(14) -0.0008(12) 0.0094(12) 0.0001(12)
P3 0.0335(4) 0.0293(4) 0.0234(4) -0.0001(3) 0.0096(3) 0.0007(3)
C34 0.0450(17) 0.0307(14) 0.0263(15) -0.0012(11) 0.0148(13) -0.0038(12)
C35 0.0443(18) 0.0329(15) 0.0392(17) 0.0009(13) 0.0109(14) 0.0003(13)
C36 0.059(2) 0.0362(17) 0.045(2) 0.0036(14) 0.0115(17) 0.0040(15)
C37 0.077(3) 0.0324(17) 0.046(2) 0.0020(14) 0.0175(18) -0.0018(16)
C38 0.071(2) 0.0394(17) 0.0362(18) -0.0057(14) 0.0101(17) -0.0150(17)
C39 0.0511(19) 0.0366(16) 0.0302(16) 0.0003(13) 0.0083(14) -0.0077(14)
C40 0.0361(16) 0.0325(15) 0.0256(14) 0.0021(11) 0.0105(12) 0.0070(12)
C41 0.0477(19) 0.0346(16) 0.0288(15) 0.0007(12) 0.0066(15) 0.0015(13)
C42 0.058(2) 0.0413(18) 0.0311(16) -0.0048(13) 0.0059(16) 0.0059(15)
C43 0.053(2) 0.052(2) 0.0288(17) -0.0016(13) 0.0120(15) 0.0176(16)
C44 0.051(2) 0.056(2) 0.0360(17) 0.0096(15) 0.0207(16) 0.0058(16)
C45 0.0446(19) 0.0444(19) 0.0326(16) 0.0012(13) 0.0140(15) -0.0013(14)
C52 0.0345(15) 0.0345(16) 0.0340(16) -0.0012(12) 0.0108(13) 0.0064(12)
P4 0.0350(4) 0.0287(4) 0.0307(4) -0.0046(3) 0.0109(3) 0.0008(3)
C55 0.0390(17) 0.0288(15) 0.0243(15) -0.0017(12) 0.0068(14) -0.0030(13)
C56 0.0434(19) 0.0317(16) 0.0373(18) 0.0002(14) 0.0182(16) -0.0023(14)
C57 0.049(2) 0.0282(16) 0.043(2) 0.0037(14) 0.0155(17) -0.0014(14)
C58 0.0419(19) 0.0352(17) 0.0322(19) 0.0018(14) 0.0102(15) -0.0110(15)
C59 0.0349(18) 0.0428(19) 0.0299(19) 0.0004(15) 0.0083(15) -0.0041(15)
C60 0.0345(17) 0.0327(16) 0.0276(17) -0.0005(13) 0.0050(14) -0.0021(13)
C55A 0.039(6) 0.030(5) 0.030(7) -0.004(5) 0.008(7) 0.000(7)
C56A 0.049(7) 0.036(8) 0.045(8) 0.004(6) 0.003(8) 0.002(7)
C57A 0.051(7) 0.038(9) 0.051(10) 0.009(7) -0.001(9) -0.001(8)
C58A 0.049(8) 0.038(9) 0.041(10) -0.002(8) -0.001(9) -0.003(8)
C59A 0.042(7) 0.041(9) 0.034(9) -0.001(7) 0.007(7) -0.003(7)
C60A 0.039(6) 0.038(8) 0.035(9) -0.004(7) 0.011(7) 0.000(7)
C61 0.0337(15) 0.0311(15) 0.0369(15) -0.0073(12) 0.0139(13) -0.0058(12)
C62 0.0419(18) 0.0386(18) 0.0480(19) -0.0024(14) 0.0174(15) 0.0002(14)
C63 0.047(2) 0.043(2) 0.064(2) -0.0119(17) 0.0246(17) 0.0016(15)
C64 0.0441(19) 0.057(2) 0.060(2) -0.0317(18) 0.0220(17) -0.0124(16)
C65 0.045(2) 0.086(3) 0.053(2) -0.037(2) 0.0052(18) -0.0037(19)
C66 0.0397(18) 0.056(2) 0.0416(18) -0.0168(16) 0.0073(15) 0.0014(16)
C53 0.0309(14) 0.0321(15) 0.0391(16) -0.0020(12) 0.0087(13) -0.0013(11)
P5 0.0307(4) 0.0296(4) 0.0331(4) -0.0036(3) 0.0097(3) -0.0027(3)
C67 0.0276(15) 0.0329(15) 0.0443(17) -0.0033(12) 0.0135(13) -0.0042(11)
C68 0.0381(18) 0.0421(18) 0.0506(19) -0.0119(15) 0.0087(16) 0.0006(14)
C69 0.049(2) 0.043(2) 0.070(2) -0.0187(17) 0.0254(18) -0.0025(16)
C70 0.044(2) 0.0345(18) 0.087(3) -0.0082(17) 0.0285(19) -0.0017(15)
C71 0.044(2) 0.0396(19) 0.077(2) 0.0103(17) 0.0161(19) 0.0058(15)
C72 0.0435(19) 0.0365(17) 0.0518(19) 0.0012(14) 0.0112(16) -0.0027(14)
C73 0.0355(19) 0.0344(19) 0.0352(16) -0.0026(14) 0.0128(15) 0.0015(14)
C74 0.055(2) 0.051(3) 0.040(2) -0.0039(18) 0.0146(19) -0.021(2)
C75 0.063(3) 0.063(3) 0.051(2) -0.002(2) 0.024(2) -0.027(2)
C76 0.062(3) 0.050(3) 0.044(2) 0.0011(18) 0.027(2) -0.003(2)
C77 0.058(2) 0.041(2) 0.0357(18) -0.0022(16) 0.0101(18) -0.0027(17)
C78 0.0391(19) 0.0349(19) 0.0379(17) 0.0020(14) 0.0077(16) -0.0025(15)
C73A 0.040(7) 0.037(8) 0.036(4) -0.002(6) 0.014(4) -0.006(7)
C74A 0.044(6) 0.039(9) 0.042(6) -0.013(8) 0.018(5) -0.012(8)
C75A 0.050(7) 0.048(9) 0.046(7) -0.005(8) 0.022(5) -0.013(9)
C76A 0.056(8) 0.050(9) 0.043(7) -0.002(8) 0.022(6) -0.008(9)
C77A 0.051(7) 0.051(11) 0.036(6) -0.001(9) 0.014(7) -0.005(10)
C78A 0.044(7) 0.050(10) 0.034(5) -0.002(8) 0.014(5) -0.003(9)
C54 0.0358(15) 0.0317(15) 0.0371(16) -0.0033(12) 0.0124(13) -0.0002(12)
P6 0.0365(4) 0.0280(4) 0.0347(4) -0.0043(3) 0.0146(3) 0.0003(3)
C79 0.0380(17) 0.0293(17) 0.0354(16) -0.0061(13) 0.0128(13) 0.0021(14)
C80 0.0314(16) 0.046(2) 0.0431(18) -0.0064(16) 0.0119(15) 0.0015(16)
C81 0.0327(18) 0.062(3) 0.046(2) -0.0137(19) 0.0053(16) 0.0006(18)
C82 0.044(2) 0.069(3) 0.040(2) -0.0217(19) 0.0117(17) 0.001(2)
C83 0.0395(19) 0.070(3) 0.044(2) -0.0175(19) 0.0185(17) -0.0059(19)
C84 0.0335(17) 0.050(2) 0.0408(18) -0.0116(16) 0.0117(15) -0.0047(15)
C79A 0.032(8) 0.039(8) 0.037(4) -0.008(4) 0.016(5) -0.001(7)
C80A 0.029(9) 0.035(8) 0.044(5) -0.012(6) 0.011(8) 0.007(7)
C81A 0.029(9) 0.047(8) 0.044(6) -0.013(6) 0.004(8) 0.007(8)
C82A 0.031(10) 0.057(10) 0.039(7) -0.018(7) 0.013(9) 0.002(9)
C83A 0.035(10) 0.056(9) 0.033(5) -0.016(7) 0.021(8) -0.001(8)
C84A 0.032(9) 0.041(9) 0.033(5) -0.014(6) 0.022(8) 0.001(8)
C85 0.0469(19) 0.0284(15) 0.0331(17) -0.0029(13) 0.0109(16) -0.0027(13)
C86 0.058(2) 0.0367(19) 0.054(2) 0.0110(17) -0.010(2) -0.0132(17)
C87 0.068(2) 0.039(2) 0.062(3) 0.0125(19) -0.014(2) -0.0200(19)
C88 0.073(3) 0.0315(19) 0.045(2) 0.0011(16) 0.005(2) -0.0046(17)
C89 0.051(2) 0.0338(17) 0.037(2) -0.0022(15) 0.0128(17) 0.0054(15)
C90 0.0431(18) 0.0308(16) 0.0352(18) -0.0036(14) 0.0186(15) 0.0004(14)
C85A 0.049(8) 0.028(4) 0.044(8) -0.003(6) 0.010(7) -0.001(4)
C86A 0.043(8) 0.038(7) 0.055(9) 0.004(7) 0.002(7) -0.008(6)
C87A 0.049(9) 0.041(8) 0.054(10) 0.005(8) 0.003(8) -0.009(7)
C88A 0.057(9) 0.036(7) 0.047(9) 0.002(8) 0.004(8) -0.007(6)
C89A 0.057(9) 0.035(6) 0.043(10) 0.007(9) 0.007(8) 0.004(7)
C90A 0.055(8) 0.033(6) 0.039(9) 0.003(8) 0.011(8) 0.004(6)
C1T 0.148(8) 0.116(7) 0.103(8) 0.029(6) -0.007(7) -0.012(6)
C2T 0.116(6) 0.082(6) 0.132(8) -0.008(5) 0.004(6) 0.011(4)
C3T 0.119(6) 0.053(4) 0.087(6) -0.016(4) -0.015(5) 0.013(4)
C4T 0.122(6) 0.070(6) 0.111(7) -0.016(6) -0.016(6) -0.001(5)
C5T 0.133(6) 0.088(5) 0.082(7) 0.005(5) 0.005(6) 0.030(5)
C1S 0.144(8) 0.062(6) 0.081(9) -0.003(5) 0.028(8) 0.005(5)
C2S 0.128(7) 0.110(7) 0.093(8) 0.011(6) 0.022(7) -0.017(6)
C3S 0.120(6) 0.089(7) 0.130(8) -0.005(6) 0.015(8) 0.009(6)
C4S 0.129(7) 0.066(7) 0.125(8) 0.008(7) 0.025(7) 0.011(5)
C5S 0.117(6) 0.056(5) 0.079(6) -0.012(5) 0.023(6) 0.004(5)
C1U 0.102(6) 0.114(5) 0.062(3) 0.008(3) 0.035(4) 0.056(4)
C2U 0.071(4) 0.095(5) 0.075(3) 0.007(4) 0.042(3) 0.022(4)
C3U 0.094(4) 0.070(4) 0.072(3) 0.018(3) 0.051(3) 0.037(3)
C4U 0.111(5) 0.122(6) 0.070(3) 0.012(3) 0.035(4) 0.067(4)
C5U 0.080(4) 0.080(4) 0.048(3) 0.007(3) 0.028(3) 0.046(3)
C1V 0.071(7) 0.073(8) 0.095(7) 0.025(6) 0.050(5) 0.031(7)
C2V 0.074(8) 0.092(9) 0.103(8) 0.021(7) 0.043(7) 0.039(7)
C3V 0.094(8) 0.109(9) 0.090(8) 0.018(7) 0.043(6) 0.056(7)
C4V 0.083(8) 0.114(8) 0.077(6) 0.022(6) 0.050(6) 0.059(7)
C5V 0.067(9) 0.106(8) 0.079(7) 0.004(7) 0.048(6) 0.046(7)
C1X 0.073(5) 0.097(5) 0.064(4) 0.000(3) 0.018(4) 0.010(4)
C2X 0.061(4) 0.067(4) 0.088(5) -0.010(4) 0.013(3) -0.011(3)
C3X 0.082(4) 0.085(6) 0.064(3) -0.021(3) 0.019(3) -0.010(4)
C4X 0.074(4) 0.082(6) 0.058(4) 0.006(3) 0.009(3) -0.026(4)
C5X 0.083(5) 0.096(5) 0.054(3) -0.018(3) 0.007(4) -0.012(5)
C1W 0.079(9) 0.106(9) 0.059(6) 0.012(7) 0.015(7) 0.007(8)
C2W 0.075(8) 0.085(8) 0.076(7) 0.000(7) 0.021(7) -0.010(7)
C3W 0.077(8) 0.082(9) 0.058(5) 0.004(7) 0.007(6) -0.015(7)
C4W 0.086(8) 0.078(9) 0.052(7) -0.007(7) 0.012(6) -0.017(6)
C5W 0.077(8) 0.083(9) 0.059(6) 0.011(7) -0.005(7) 0.004(8)

loop_
_atom_type_symbol
_atom_type_description
_atom_type_scat_dispersion_real
_atom_type_scat_dispersion_imag
_atom_type_scat_source
C C 0.0181 0.0091 'International Tables Vol C Tables 4.2.6.8 and 6.1.1.4'
H H 0.0000 0.0000 'International Tables Vol C Tables 4.2.6.8 and 6.1.1.4'
B B 0.0090 0.0039 'International Tables Vol C Tables 4.2.6.8 and 6.1.1.4'
N N 0.0311 0.0180 'International Tables Vol C Tables 4.2.6.8 and 6.1.1.4'
P P 0.2955 0.4335 'International Tables Vol C Tables 4.2.6.8 and 6.1.1.4'
Fe Fe -1.1336 3.1974 'International Tables Vol C Tables 4.2.6.8 and 6.1.1.4'

loop_
_geom_angle_atom_site_label_1
_geom_angle_atom_site_label_2
_geom_angle_atom_site_label_3
_geom_angle
N3 Fe1 N2 48.7(4)
N3 Fe1 N1 74.4(4)
N2 Fe1 N1 78.70(15)
N3 Fe1 P2 87.2(3)
N2 Fe1 P2 95.82(12)
N1 Fe1 P2 159.70(10)
N3 Fe1 P1 149.9(4)
N2 Fe1 P1 102.35(12)
N1 Fe1 P1 112.28(10)
P2 Fe1 P1 87.95(3)
N3 Fe1 P3 120.7(4)
N2 Fe1 P3 168.46(12)
N1 Fe1 P3 94.26(9)
P2 Fe1 P3 87.66(3)
P1 Fe1 P3 88.75(3)
N3 Fe1 Fe2 39.5(3)
N2 Fe1 Fe2 40.73(11)
N1 Fe1 Fe2 42.42(9)
P2 Fe1 Fe2 123.68(3)
P1 Fe1 Fe2 126.90(3)
P3 Fe1 Fe2 129.03(3)
N3 Fe2 N2 49.6(4)
N3 Fe2 N1 75.1(4)
N2 Fe2 N1 79.59(15)
N3 Fe2 P4 108.3(4)
N2 Fe2 P4 157.75(12)
N1 Fe2 P4 98.30(10)
N3 Fe2 P5 94.0(3)
N2 Fe2 P5 92.00(12)
N1 Fe2 P5 168.93(10)
P4 Fe2 P5 86.74(3)
N3 Fe2 P6 164.3(4)
N2 Fe2 P6 114.83(11)
N1 Fe2 P6 102.15(10)
P4 Fe2 P6 87.34(3)
P5 Fe2 P6 87.87(3)
N3 Fe2 Fe1 40.1(3)
N2 Fe2 Fe1 41.61(11)
N1 Fe2 Fe1 42.51(9)
P4 Fe2 Fe1 125.48(3)
P5 Fe2 Fe1 126.91(3)
P6 Fe2 Fe1 128.96(3)
Fe2 N1 Fe1 95.07(14)
Fe2 N1 H1N 132.4(12)
Fe1 N1 H1N 132.3(12)
Fe2 N2 Fe1 97.66(17)
Fe2 N2 H2N 133.2(12)
Fe1 N2 H2N 128.8(12)
Fe2 N3 Fe1 100.4(4)
Fe2 N3 H3N 130.9(14)
Fe1 N3 H3N 128.6(14)
C1 B1 C9 110.3(2)
C1 B1 C7 110.7(3)
C9 B1 C7 109.0(3)
C1 B1 C8 105.2(3)
C9 B1 C8 110.6(3)
C7 B1 C8 111.0(2)
C1 B1 C1A 15.4(7)
C9 B1 C1A 102.5(5)
C7 B1 C1A 102.3(8)
C8 B1 C1A 120.5(7)
C2 C1 C6 114.8(3)
C2 C1 B1 123.7(3)
C6 C1 B1 121.5(3)
C1 C2 C3 122.9(4)
C1 C2 H2 118.6
C3 C2 H2 118.6
C4 C3 C2 119.9(4)
C4 C3 H3 120.0
C2 C3 H3 120.0
C5 C4 C3 119.5(4)
C5 C4 H4 120.2
C3 C4 H4 120.2
C4 C5 C6 119.6(4)
C4 C5 H5 120.2
C6 C5 H5 120.2
C5 C6 C1 123.2(4)
C5 C6 H6 118.4
C1 C6 H6 118.4
C2A C1A C6A 112.1(15)
C2A C1A B1 127.9(15)
C6A C1A B1 119.9(15)
C1A C2A C3A 125.0(17)
C1A C2A H2A 117.5
C3A C2A H2A 117.5
C4A C3A C2A 118.9(18)
C4A C3A H3A 120.6
C2A C3A H3A 120.6
C3A C4A C5A 119.5(18)
C3A C4A H4A 120.3
C5A C4A H4A 120.3
C4A C5A C6A 119.6(18)
C4A C5A H5A 120.2
C6A C5A H5A 120.2
C5A C6A C1A 123.9(17)
C5A C6A H6A 118.0
C1A C6A H6A 118.0
C46A B2 C53 113.7(7)
C46A B2 C46 8.7(8)
C53 B2 C46 107.7(3)
C46A B2 C52 104.8(9)
C53 B2 C52 108.3(2)
C46 B2 C52 113.2(3)
C46A B2 C54 107.7(10)
C53 B2 C54 110.7(3)
C46 B2 C54 105.4(2)
C52 B2 C54 111.4(3)
C47 C46 C51 114.5(3)
C47 C46 B2 126.1(3)
C51 C46 B2 119.4(3)
C46 C47 C48 123.4(3)
C46 C47 H47 118.3
C48 C47 H47 118.3
C49 C48 C47 119.9(4)
C49 C48 H48 120.1
C47 C48 H48 120.1
C48 C49 C50 119.1(3)
C48 C49 H49 120.4
C50 C49 H49 120.4
C49 C50 C51 120.2(4)
C49 C50 H50 119.9
C51 C50 H50 119.9
C50 C51 C46 122.8(3)
C50 C51 H51 118.6
C46 C51 H51 118.6
C47A C46A C51A 116.6(17)
C47A C46A B2 121.4(17)
C51A C46A B2 122.0(17)
C46A C47A C48A 122.7(18)
C46A C47A H47A 118.7
C48A C47A H47A 118.7
C49A C48A C47A 118.6(19)
C49A C48A H48A 120.7
C47A C48A H48A 120.7
C50A C49A C48A 121(2)
C50A C49A H49A 119.5
C48A C49A H49A 119.5
C49A C50A C51A 119.6(19)
C49A C50A H50A 120.2
C51A C50A H50A 120.2
C46A C51A C50A 121.4(18)
C46A C51A H51A 119.3
C50A C51A H51A 119.3
B1 C7 P1 116.2(2)
B1 C7 H7A 108.2
P1 C7 H7A 108.2
B1 C7 H7B 108.2
P1 C7 H7B 108.2
H7A C7 H7B 107.4
C7 P1 C10 104.27(14)
C7 P1 C16 103.38(13)
C10 P1 C16 99.54(13)
C7 P1 Fe1 115.07(10)
C10 P1 Fe1 113.57(10)
C16 P1 Fe1 118.89(10)
C15 C10 C11 117.9(3)
C15 C10 P1 123.4(2)
C11 C10 P1 118.6(2)
C12 C11 C10 120.7(3)
C12 C11 H11 119.7
C10 C11 H11 119.7
C13 C12 C11 120.7(3)
C13 C12 H12 119.7
C11 C12 H12 119.7
C12 C13 C14 119.5(3)
C12 C13 H13 120.2
C14 C13 H13 120.2
C13 C14 C15 120.0(3)
C13 C14 H14 120.0
C15 C14 H14 120.0
C14 C15 C10 121.1(3)
C14 C15 H15 119.4
C10 C15 H15 119.4
C17 C16 C21 118.7(3)
C17 C16 P1 120.9(2)
C21 C16 P1 120.4(2)
C16 C17 C18 120.6(3)
C16 C17 H17 119.7
C18 C17 H17 119.7
C19 C18 C17 119.9(3)
C19 C18 H18 120.1
C17 C18 H18 120.1
C20 C19 C18 119.7(3)
C20 C19 H19 120.2
C18 C19 H19 120.2
C19 C20 C21 120.7(3)
C19 C20 H20 119.7
C21 C20 H20 119.7
C20 C21 C16 120.4(3)
C20 C21 H21 119.8
C16 C21 H21 119.8
B1 C8 P2 118.5(2)
B1 C8 H8A 107.7
P2 C8 H8A 107.7
B1 C8 H8B 107.7
P2 C8 H8B 107.7
H8A C8 H8B 107.1
C8 P2 C28 106.21(14)
C8 P2 C22 100.95(14)
C28 P2 C22 97.11(13)
C8 P2 Fe1 114.17(11)
C28 P2 Fe1 113.94(10)
C22 P2 Fe1 122.04(10)
C27 C22 C23 117.3(3)
C27 C22 P2 123.0(3)
C23 C22 P2 119.5(2)
C24 C23 C22 121.5(3)
C24 C23 H23 119.2
C22 C23 H23 119.2
C25 C24 C23 120.1(4)
C25 C24 H24 119.9
C23 C24 H24 119.9
C24 C25 C26 119.5(4)
C24 C25 H25 120.2
C26 C25 H25 120.2
C25 C26 C27 121.0(4)
C25 C26 H26 119.5
C27 C26 H26 119.5
C22 C27 C26 120.5(3)
C22 C27 H27 119.8
C26 C27 H27 119.8
C29 C28 C33 118.6(3)
C29 C28 P2 122.8(2)
C33 C28 P2 118.5(2)
C28 C29 C30 120.4(3)
C28 C29 H29 119.8
C30 C29 H29 119.8
C31 C30 C29 120.0(3)
C31 C30 H30 120.0
C29 C30 H30 120.0
C30 C31 C32 120.2(3)
C30 C31 H31 119.9
C32 C31 H31 119.9
C33 C32 C31 119.9(3)
C33 C32 H32 120.0
C31 C32 H32 120.0
C32 C33 C28 120.8(3)
C32 C33 H33 119.6
C28 C33 H33 119.6
B1 C9 P3 115.5(2)
B1 C9 H9A 108.4
P3 C9 H9A 108.4
B1 C9 H9B 108.4
P3 C9 H9B 108.4
H9A C9 H9B 107.5
C9 P3 C40 102.67(13)
C9 P3 C34 106.12(15)
C40 P3 C34 98.11(13)
C9 P3 Fe1 115.99(10)
C40 P3 Fe1 119.65(10)
C34 P3 Fe1 112.10(10)
C39 C34 C35 117.8(3)
C39 C34 P3 123.7(2)
C35 C34 P3 118.5(2)
C36 C35 C34 121.2(3)
C36 C35 H35 119.4
C34 C35 H35 119.4
C37 C36 C35 120.0(4)
C37 C36 H36 120.0
C35 C36 H36 120.0
C38 C37 C36 119.6(3)
C38 C37 H37 120.2
C36 C37 H37 120.2
C37 C38 C39 120.8(3)
C37 C38 H38 119.6
C39 C38 H38 119.6
C34 C39 C38 120.6(3)
C34 C39 H39 119.7
C38 C39 H39 119.7
C41 C40 C45 118.8(3)
C41 C40 P3 121.6(2)
C45 C40 P3 119.6(2)
C40 C41 C42 120.8(3)
C40 C41 H41 119.6
C42 C41 H41 119.6
C43 C42 C41 119.7(3)
C43 C42 H42 120.1
C41 C42 H42 120.1
C42 C43 C44 120.7(3)
C42 C43 H43 119.7
C44 C43 H43 119.7
C43 C44 C45 119.6(3)
C43 C44 H44 120.2
C45 C44 H44 120.2
C40 C45 C44 120.5(3)
C40 C45 H45 119.8
C44 C45 H45 119.8
B2 C52 P4 113.6(2)
B2 C52 H52A 108.8
P4 C52 H52A 108.8
B2 C52 H52B 108.8
P4 C52 H52B 108.8
H52A C52 H52B 107.7
C52 P4 C55 106.55(16)
C52 P4 C61 105.55(14)
C55 P4 C61 96.12(14)
C52 P4 C55A 109.0(8)
C55 P4 C55A 6.8(5)
C61 P4 C55A 89.3(5)
C52 P4 Fe2 115.53(10)
C55 P4 Fe2 114.33(11)
C61 P4 Fe2 116.60(11)
C55A P4 Fe2 117.4(7)
C56 C55 C60 118.7(3)
C56 C55 P4 122.7(3)
C60 C55 P4 118.6(3)
C55 C56 C57 120.3(3)
C55 C56 H56 119.8
C57 C56 H56 119.8
C58 C57 C56 120.9(3)
C58 C57 H57 119.6
C56 C57 H57 119.6
C57 C58 C59 119.8(3)
C57 C58 H58 120.1
C59 C58 H58 120.1
C58 C59 C60 119.6(3)
C58 C59 H59 120.2
C60 C59 H59 120.2
C59 C60 C55 120.8(3)
C59 C60 H60 119.6
C55 C60 H60 119.6
C56A C55A C60A 110.6(14)
C56A C55A P4 128.5(15)
C60A C55A P4 120.8(15)
C57A C56A C55A 125.5(17)
C57A C56A H56A 117.2
C55A C56A H56A 117.2
C58A C57A C56A 120.9(17)
C58A C57A H57A 119.6
C56A C57A H57A 119.6
C57A C58A C59A 116.7(17)
C57A C58A H58A 121.6
C59A C58A H58A 121.6
C58A C59A C60A 120.9(18)
C58A C59A H59A 119.5
C60A C59A H59A 119.5
C59A C60A C55A 125.2(17)
C59A C60A H60A 117.4
C55A C60A H60A 117.4
C66 C61 C62 118.5(3)
C66 C61 P4 120.2(2)
C62 C61 P4 121.0(3)
C61 C62 C63 120.0(3)
C61 C62 H62 120.0
C63 C62 H62 120.0
C64 C63 C62 120.5(3)
C64 C63 H63 119.8
C62 C63 H63 119.8
C63 C64 C65 120.0(3)
C63 C64 H64 120.0
C65 C64 H64 120.0
C64 C65 C66 119.9(4)
C64 C65 H65 120.1
C66 C65 H65 120.1
C61 C66 C65 121.1(3)
C61 C66 H66 119.4
C65 C66 H66 119.4
B2 C53 P5 113.5(2)
B2 C53 H53A 108.9
P5 C53 H53A 108.9
B2 C53 H53B 108.9
P5 C53 H53B 108.9
H53A C53 H53B 107.7
C53 P5 C73 103.60(16)
C53 P5 C67 105.33(14)
C73 P5 C67 99.74(15)
C53 P5 C73A 108.1(7)
C73 P5 C73A 5.6(6)
C67 P5 C73A 95.2(4)
C53 P5 Fe2 115.06(11)
C73 P5 Fe2 113.10(13)
C67 P5 Fe2 118.02(9)
C73A P5 Fe2 113.0(6)
C72 C67 C68 117.8(3)
C72 C67 P5 120.5(2)
C68 C67 P5 121.7(3)
C69 C68 C67 121.6(4)
C69 C68 H68 119.2
C67 C68 H68 119.2
C70 C69 C68 119.8(4)
C70 C69 H69 120.1
C68 C69 H69 120.1
C71 C70 C69 119.9(3)
C71 C70 H70 120.1
C69 C70 H70 120.1
C70 C71 C72 120.4(4)
C70 C71 H71 119.8
C72 C71 H71 119.8
C67 C72 C71 120.4(3)
C67 C72 H72 119.8
C71 C72 H72 119.8
C74 C73 C78 117.8(3)
C74 C73 P5 120.8(3)
C78 C73 P5 121.4(3)
C75 C74 C73 121.3(4)
C75 C74 H74 119.4
C73 C74 H74 119.4
C76 C75 C74 120.3(4)
C76 C75 H75 119.9
C74 C75 H75 119.9
C77 C76 C75 119.7(4)
C77 C76 H76 120.2
C75 C76 H76 120.2
C76 C77 C78 120.2(4)
C76 C77 H77 119.9
C78 C77 H77 119.9
C77 C78 C73 120.8(3)
C77 C78 H78 119.6
C73 C78 H78 119.6
C74A C73A C78A 115.5(13)
C74A C73A P5 122.7(14)
C78A C73A P5 121.8(13)
C75A C74A C73A 121.9(16)
C75A C74A H74A 119.1
C73A C74A H74A 119.1
C76A C75A C74A 120.9(17)
C76A C75A H75A 119.6
C74A C75A H75A 119.6
C77A C76A C75A 118.8(17)
C77A C76A H76A 120.6
C75A C76A H76A 120.6
C76A C77A C78A 119.9(16)
C76A C77A H77A 120.0
C78A C77A H77A 120.0
C77A C78A C73A 122.7(15)
C77A C78A H78A 118.6
C73A C78A H78A 118.6
B2 C54 P6 114.4(2)
B2 C54 H54A 108.7
P6 C54 H54A 108.7
B2 C54 H54B 108.7
P6 C54 H54B 108.7
H54A C54 H54B 107.6
C54 P6 C79 105.49(15)
C54 P6 C85 105.26(16)
C79 P6 C85 97.65(15)
C54 P6 C79A 109.8(6)
C79 P6 C79A 6.8(5)
C85 P6 C79A 101.2(7)
C54 P6 C85A 110.3(7)
C79 P6 C85A 99.1(6)
C85 P6 C85A 6.0(9)
C79A P6 C85A 102.0(10)
C54 P6 Fe2 114.18(10)
C79 P6 Fe2 117.24(12)
C85 P6 Fe2 115.10(12)
C79A P6 Fe2 110.4(4)
C85A P6 Fe2 109.5(8)
C80 C79 C84 119.0(3)
C80 C79 P6 119.3(3)
C84 C79 P6 121.7(3)
C79 C80 C81 121.1(3)
C79 C80 H80 119.5
C81 C80 H80 119.5
C82 C81 C80 119.6(4)
C82 C81 H81 120.2
C80 C81 H81 120.2
C81 C82 C83 120.4(4)
C81 C82 H82 119.8
C83 C82 H82 119.8
C82 C83 C84 120.3(3)
C82 C83 H83 119.9
C84 C83 H83 119.9
C83 C84 C79 119.7(3)
C83 C84 H84 120.1
C79 C84 H84 120.1
C84A C79A C80A 113.8(14)
C84A C79A P6 122.6(14)
C80A C79A P6 123.6(15)
C81A C80A C79A 123.2(16)
C81A C80A H80A 118.4
C79A C80A H80A 118.4
C82A C81A C80A 120.4(17)
C82A C81A H81A 119.8
C80A C81A H81A 119.8
C83A C82A C81A 118.1(17)
C83A C82A H82A 121.0
C81A C82A H82A 121.0
C82A C83A C84A 120.8(17)
C82A C83A H83A 119.6
C84A C83A H83A 119.6
C83A C84A C79A 123.5(16)
C83A C84A H84A 118.3
C79A C84A H84A 118.3
C86 C85 C90 118.8(3)
C86 C85 P6 117.8(3)
C90 C85 P6 123.4(3)
C85 C86 C87 120.8(4)
C85 C86 H86 119.6
C87 C86 H86 119.6
C88 C87 C86 120.3(4)
C88 C87 H87 119.9
C86 C87 H87 119.9
C87 C88 C89 119.7(4)
C87 C88 H88 120.1
C89 C88 H88 120.1
C90 C89 C88 119.7(4)
C90 C89 H89 120.1
C88 C89 H89 120.1
C85 C90 C89 120.7(3)
C85 C90 H90 119.7
C89 C90 H90 119.7
C90A C85A C86A 111.0(14)
C90A C85A P6 122.8(15)
C86A C85A P6 126.2(16)
C87A C86A C85A 125.4(17)
C87A C86A H86A 117.3
C85A C86A H86A 117.3
C88A C87A C86A 120.0(17)
C88A C87A H87A 120.0
C86A C87A H87A 120.0
C89A C88A C87A 117.6(18)
C89A C88A H88A 121.2
C87A C88A H88A 121.2
C88A C89A C90A 120.5(18)
C88A C89A H89A 119.8
C90A C89A H89A 119.8
C89A C90A C85A 125.4(17)
C89A C90A H90A 117.3
C85A C90A H90A 117.3
C5T C1T C2T 107.4(6)
C5T C1T H1T1 110.2
C2T C1T H1T1 110.2
C5T C1T H1T2 110.2
C2T C1T H1T2 110.2
H1T1 C1T H1T2 108.5
C3T C2T C1T 108.3(6)
C3T C2T H2T1 110.0
C1T C2T H2T1 110.0
C3T C2T H2T2 110.0
C1T C2T H2T2 110.0
H2T1 C2T H2T2 108.4
C4T C3T C2T 106.5(6)
C4T C3T H3T1 110.4
C2T C3T H3T1 110.4
C4T C3T H3T2 110.4
C2T C3T H3T2 110.4
H3T1 C3T H3T2 108.6
C3T C4T C5T 107.4(6)
C3T C4T H4T1 110.2
C5T C4T H4T1 110.2
C3T C4T H4T2 110.2
C5T C4T H4T2 110.2
H4T1 C4T H4T2 108.5
C1T C5T C4T 106.6(6)
C1T C5T H5T1 110.4
C4T C5T H5T1 110.4
C1T C5T H5T2 110.4
C4T C5T H5T2 110.4
H5T1 C5T H5T2 108.6
C5S C1S C2S 107.0(6)
C5S C1S H1S1 110.3
C2S C1S H1S1 110.3
C5S C1S H1S2 110.3
C2S C1S H1S2 110.3
H1S1 C1S H1S2 108.6
C3S C2S C1S 108.8(6)
C3S C2S H2S1 109.9
C1S C2S H2S1 109.9
C3S C2S H2S2 109.9
C1S C2S H2S2 109.9
H2S1 C2S H2S2 108.3
C2S C3S C4S 106.0(6)
C2S C3S H3S1 110.5
C4S C3S H3S1 110.5
C2S C3S H3S2 110.5
C4S C3S H3S2 110.5
H3S1 C3S H3S2 108.7
C3S C4S C5S 108.4(6)
C3S C4S H4S1 110.0
C5S C4S H4S1 110.0
C3S C4S H4S2 110.0
C5S C4S H4S2 110.0
H4S1 C4S H4S2 108.4
C1S C5S C4S 107.2(6)
C1S C5S H5S1 110.3
C4S C5S H5S1 110.3
C1S C5S H5S2 110.3
C4S C5S H5S2 110.3
H5S1 C5S H5S2 108.5
C2U C1U C5U 105.7(5)
C2U C1U H1U1 110.6
C5U C1U H1U1 110.6
C2U C1U H1U2 110.6
C5U C1U H1U2 110.6
H1U1 C1U H1U2 108.7
C1U C2U C3U 105.1(5)
C1U C2U H2U1 110.7
C3U C2U H2U1 110.7
C1U C2U H2U2 110.7
C3U C2U H2U2 110.7
H2U1 C2U H2U2 108.8
C2U C3U C4U 104.9(4)
C2U C3U H3U1 110.8
C4U C3U H3U1 110.8
C2U C3U H3U2 110.8
C4U C3U H3U2 110.8
H3U1 C3U H3U2 108.8
C5U C4U C3U 107.8(4)
C5U C4U H4U1 110.2
C3U C4U H4U1 110.2
C5U C4U H4U2 110.2
C3U C4U H4U2 110.2
H4U1 C4U H4U2 108.5
C4U C5U C1U 107.4(4)
C4U C5U H5U1 110.2
C1U C5U H5U1 110.2
C4U C5U H5U2 110.2
C1U C5U H5U2 110.2
H5U1 C5U H5U2 108.5
C5V C1V C2V 106.1(7)
C5V C1V H1V1 110.5
C2V C1V H1V1 110.5
C5V C1V H1V2 110.5
C2V C1V H1V2 110.5
H1V1 C1V H1V2 108.7
C1V C2V C3V 107.5(6)
C1V C2V H2V1 110.2
C3V C2V H2V1 110.2
C1V C2V H2V2 110.2
C3V C2V H2V2 110.2
H2V1 C2V H2V2 108.5
C2V C3V C4V 106.6(7)
C2V C3V H3V1 110.4
C4V C3V H3V1 110.4
C2V C3V H3V2 110.4
C4V C3V H3V2 110.4
H3V1 C3V H3V2 108.6
C5V C4V C3V 104.3(7)
C5V C4V H4V1 110.9
C3V C4V H4V1 110.9
C5V C4V H4V2 110.9
C3V C4V H4V2 110.9
H4V1 C4V H4V2 108.9
C1V C5V C4V 107.0(8)
C1V C5V H5V1 110.3
C4V C5V H5V1 110.3
C1V C5V H5V2 110.3
C4V C5V H5V2 110.3
H5V1 C5V H5V2 108.6
C5X C1X C2X 105.8(5)
C5X C1X H1X1 110.6
C2X C1X H1X1 110.6
C5X C1X H1X2 110.6
C2X C1X H1X2 110.6
H1X1 C1X H1X2 108.7
C1X C2X C3X 105.7(4)
C1X C2X H2X1 110.6
C3X C2X H2X1 110.6
C1X C2X H2X2 110.6
C3X C2X H2X2 110.6
H2X1 C2X H2X2 108.7
C4X C3X C2X 106.9(4)
C4X C3X H3X1 110.3
C2X C3X H3X1 110.3
C4X C3X H3X2 110.3
C2X C3X H3X2 110.3
H3X1 C3X H3X2 108.6
C5X C4X C3X 106.2(4)
C5X C4X H4X1 110.5
C3X C4X H4X1 110.5
C5X C4X H4X2 110.5
C3X C4X H4X2 110.5
H4X1 C4X H4X2 108.7
C1X C5X C4X 105.9(5)
C1X C5X H5X1 110.6
C4X C5X H5X1 110.6
C1X C5X H5X2 110.6
C4X C5X H5X2 110.6
H5X1 C5X H5X2 108.7
C5W C1W C2W 105.3(8)
C5W C1W H1W1 110.7
C2W C1W H1W1 110.7
C5W C1W H1W2 110.7
C2W C1W H1W2 110.7
H1W1 C1W H1W2 108.8
C1W C2W C3W 106.9(7)
C1W C2W H2W1 110.3
C3W C2W H2W1 110.3
C1W C2W H2W2 110.3
C3W C2W H2W2 110.3
H2W1 C2W H2W2 108.6
C4W C3W C2W 106.8(6)
C4W C3W H3W1 110.4
C2W C3W H3W1 110.4
C4W C3W H3W2 110.4
C2W C3W H3W2 110.4
H3W1 C3W H3W2 108.6
C5W C4W C3W 106.2(8)
C5W C4W H4W1 110.5
C3W C4W H4W1 110.5
C5W C4W H4W2 110.5
C3W C4W H4W2 110.5
H4W1 C4W H4W2 108.7
C4W C5W C1W 105.3(8)
C4W C5W H5W1 110.7
C1W C5W H5W1 110.7
C4W C5W H5W2 110.7
C1W C5W H5W2 110.7
H5W1 C5W H5W2 108.8

loop_
_geom_bond_atom_site_label_1
_geom_bond_atom_site_label_2
_geom_bond_distance
Fe1 N3 1.794(9)
Fe1 N2 1.835(3)
Fe1 N1 1.858(3)
Fe1 P2 2.3278(9)
Fe1 P1 2.3332(9)
Fe1 P3 2.3707(9)
Fe1 Fe2 2.7392(7)
Fe2 N3 1.770(9)
Fe2 N2 1.804(4)
Fe2 N1 1.855(3)
Fe2 P4 2.3063(10)
Fe2 P5 2.3192(9)
Fe2 P6 2.3204(9)
N1 H1N 0.817(14)
N2 H2N 0.867(14)
N3 H3N 0.910(15)
B1 C1 1.643(5)
B1 C9 1.653(4)
B1 C7 1.663(4)
B1 C8 1.663(5)
B1 C1A 1.675(14)
C1 C2 1.386(5)
C1 C6 1.395(5)
C2 C3 1.395(5)
C2 H2 0.9500
C3 C4 1.371(6)
C3 H3 0.9500
C4 C5 1.365(6)
C4 H4 0.9500
C5 C6 1.392(5)
C5 H5 0.9500
C6 H6 0.9500
C1A C2A 1.389(14)
C1A C6A 1.399(14)
C2A C3A 1.403(14)
C2A H2A 0.9500
C3A C4A 1.360(14)
C3A H3A 0.9500
C4A C5A 1.367(14)
C4A H4A 0.9500
C5A C6A 1.397(14)
C5A H5A 0.9500
C6A H6A 0.9500
B2 C46A 1.638(15)
B2 C53 1.652(5)
B2 C46 1.656(5)
B2 C52 1.661(5)
B2 C54 1.671(5)
C46 C47 1.384(5)
C46 C51 1.405(5)
C47 C48 1.398(5)
C47 H47 0.9500
C48 C49 1.372(5)
C48 H48 0.9500
C49 C50 1.373(5)
C49 H49 0.9500
C50 C51 1.391(5)
C50 H50 0.9500
C51 H51 0.9500
C46A C47A 1.384(14)
C46A C51A 1.388(14)
C47A C48A 1.389(15)
C47A H47A 0.9500
C48A C49A 1.363(15)
C48A H48A 0.9500
C49A C50A 1.363(15)
C49A H49A 0.9500
C50A C51A 1.393(15)
C50A H50A 0.9500
C51A H51A 0.9500
C7 P1 1.817(3)
C7 H7A 0.9900
C7 H7B 0.9900
P1 C10 1.842(3)
P1 C16 1.851(3)
C10 C15 1.393(4)
C10 C11 1.400(4)
C11 C12 1.386(4)
C11 H11 0.9500
C12 C13 1.379(5)
C12 H12 0.9500
C13 C14 1.384(5)
C13 H13 0.9500
C14 C15 1.391(4)
C14 H14 0.9500
C15 H15 0.9500
C16 C17 1.394(4)
C16 C21 1.397(4)
C17 C18 1.395(4)
C17 H17 0.9500
C18 C19 1.387(5)
C18 H18 0.9500
C19 C20 1.382(5)
C19 H19 0.9500
C20 C21 1.386(5)
C20 H20 0.9500
C21 H21 0.9500
C8 P2 1.821(3)
C8 H8A 0.9900
C8 H8B 0.9900
P2 C28 1.842(3)
P2 C22 1.851(3)
C22 C27 1.380(4)
C22 C23 1.397(4)
C23 C24 1.389(5)
C23 H23 0.9500
C24 C25 1.361(6)
C24 H24 0.9500
C25 C26 1.366(6)
C25 H25 0.9500
C26 C27 1.398(5)
C26 H26 0.9500
C27 H27 0.9500
C28 C29 1.387(4)
C28 C33 1.397(4)
C29 C30 1.402(4)
C29 H29 0.9500
C30 C31 1.370(5)
C30 H30 0.9500
C31 C32 1.389(5)
C31 H31 0.9500
C32 C33 1.381(4)
C32 H32 0.9500
C33 H33 0.9500
C9 P3 1.836(3)
C9 H9A 0.9900
C9 H9B 0.9900
P3 C40 1.845(3)
P3 C34 1.849(3)
C34 C39 1.392(4)
C34 C35 1.402(4)
C35 C36 1.388(4)
C35 H35 0.9500
C36 C37 1.385(5)
C36 H36 0.9500
C37 C38 1.372(5)
C37 H37 0.9500
C38 C39 1.397(5)
C38 H38 0.9500
C39 H39 0.9500
C40 C41 1.388(4)
C40 C45 1.397(4)
C41 C42 1.395(4)
C41 H41 0.9500
C42 C43 1.378(5)
C42 H42 0.9500
C43 C44 1.380(5)
C43 H43 0.9500
C44 C45 1.398(4)
C44 H44 0.9500
C45 H45 0.9500
C52 P4 1.830(3)
C52 H52A 0.9900
C52 H52B 0.9900
P4 C55 1.836(3)
P4 C61 1.837(3)
P4 C55A 1.868(12)
C55 C56 1.384(5)
C55 C60 1.399(4)
C56 C57 1.388(4)
C56 H56 0.9500
C57 C58 1.374(5)
C57 H57 0.9500
C58 C59 1.388(5)
C58 H58 0.9500
C59 C60 1.390(4)
C59 H59 0.9500
C60 H60 0.9500
C55A C56A 1.401(13)
C55A C60A 1.414(13)
C56A C57A 1.399(13)
C56A H56A 0.9500
C57A C58A 1.377(13)
C57A H57A 0.9500
C58A C59A 1.382(14)
C58A H58A 0.9500
C59A C60A 1.393(13)
C59A H59A 0.9500
C60A H60A 0.9500
C61 C66 1.383(5)
C61 C62 1.391(4)
C62 C63 1.399(5)
C62 H62 0.9500
C63 C64 1.371(5)
C63 H63 0.9500
C64 C65 1.373(5)
C64 H64 0.9500
C65 C66 1.390(5)
C65 H65 0.9500
C66 H66 0.9500
C53 P5 1.816(3)
C53 H53A 0.9900
C53 H53B 0.9900
P5 C73 1.836(3)
P5 C67 1.838(3)
P5 C73A 1.849(12)
C67 C72 1.387(5)
C67 C68 1.388(4)
C68 C69 1.386(5)
C68 H68 0.9500
C69 C70 1.375(5)
C69 H69 0.9500
C70 C71 1.368(5)
C70 H70 0.9500
C71 C72 1.402(5)
C71 H71 0.9500
C72 H72 0.9500
C73 C74 1.389(5)
C73 C78 1.390(5)
C74 C75 1.377(5)
C74 H74 0.9500
C75 C76 1.375(6)
C75 H75 0.9500
C76 C77 1.374(6)
C76 H76 0.9500
C77 C78 1.390(5)
C77 H77 0.9500
C78 H78 0.9500
C73A C74A 1.393(13)
C73A C78A 1.402(13)
C74A C75A 1.393(13)
C74A H74A 0.9500
C75A C76A 1.377(13)
C75A H75A 0.9500
C76A C77A 1.376(13)
C76A H76A 0.9500
C77A C78A 1.392(13)
C77A H77A 0.9500
C78A H78A 0.9500
C54 P6 1.804(3)
C54 H54A 0.9900
C54 H54B 0.9900
P6 C79 1.830(3)
P6 C85 1.842(3)
P6 C79A 1.858(12)
P6 C85A 1.862(12)
C79 C80 1.376(5)
C79 C84 1.396(5)
C80 C81 1.389(5)
C80 H80 0.9500
C81 C82 1.367(5)
C81 H81 0.9500
C82 C83 1.380(5)
C82 H82 0.9500
C83 C84 1.385(5)
C83 H83 0.9500
C84 H84 0.9500
C79A C84A 1.401(13)
C79A C80A 1.407(13)
C80A C81A 1.396(13)
C80A H80A 0.9500
C81A C82A 1.380(14)
C81A H81A 0.9500
C82A C83A 1.378(13)
C82A H82A 0.9500
C83A C84A 1.390(13)
C83A H83A 0.9500
C84A H84A 0.9500
C85 C86 1.387(5)
C85 C90 1.392(5)
C86 C87 1.389(5)
C86 H86 0.9500
C87 C88 1.378(6)
C87 H87 0.9500
C88 C89 1.396(6)
C88 H88 0.9500
C89 C90 1.393(5)
C89 H89 0.9500
C90 H90 0.9500
C85A C90A 1.397(13)
C85A C86A 1.406(13)
C86A C87A 1.396(13)
C86A H86A 0.9500
C87A C88A 1.380(14)
C87A H87A 0.9500
C88A C89A 1.375(14)
C88A H88A 0.9500
C89A C90A 1.395(13)
C89A H89A 0.9500
C90A H90A 0.9500
C1T C5T 1.453(7)
C1T C2T 1.461(7)
C1T H1T1 0.9900
C1T H1T2 0.9900
C2T C3T 1.458(7)
C2T H2T1 0.9900
C2T H2T2 0.9900
C3T C4T 1.457(7)
C3T H3T1 0.9900
C3T H3T2 0.9900
C4T C5T 1.466(7)
C4T H4T1 0.9900
C4T H4T2 0.9900
C5T H5T1 0.9900
C5T H5T2 0.9900
C1S C5S 1.469(7)
C1S C2S 1.470(7)
C1S H1S1 0.9900
C1S H1S2 0.9900
C2S C3S 1.461(7)
C2S H2S1 0.9900
C2S H2S2 0.9900
C3S C4S 1.463(7)
C3S H3S1 0.9900
C3S H3S2 0.9900
C4S C5S 1.470(7)
C4S H4S1 0.9900
C4S H4S2 0.9900
C5S H5S1 0.9900
C5S H5S2 0.9900
C1U C2U 1.453(6)
C1U C5U 1.457(6)
C1U H1U1 0.9900
C1U H1U2 0.9900
C2U C3U 1.485(6)
C2U H2U1 0.9900
C2U H2U2 0.9900
C3U C4U 1.494(6)
C3U H3U1 0.9900
C3U H3U2 0.9900
C4U C5U 1.424(6)
C4U H4U1 0.9900
C4U H4U2 0.9900
C5U H5U1 0.9900
C5U H5U2 0.9900
C1V C5V 1.466(7)
C1V C2V 1.471(7)
C1V H1V1 0.9900
C1V H1V2 0.9900
C2V C3V 1.474(7)
C2V H2V1 0.9900
C2V H2V2 0.9900
C3V C4V 1.478(7)
C3V H3V1 0.9900
C3V H3V2 0.9900
C4V C5V 1.467(7)
C4V H4V1 0.9900
C4V H4V2 0.9900
C5V H5V1 0.9900
C5V H5V2 0.9900
C1X C5X 1.454(6)
C1X C2X 1.484(6)
C1X H1X1 0.9900
C1X H1X2 0.9900
C2X C3X 1.491(6)
C2X H2X1 0.9900
C2X H2X2 0.9900
C3X C4X 1.485(6)
C3X H3X1 0.9900
C3X H3X2 0.9900
C4X C5X 1.468(6)
C4X H4X1 0.9900
C4X H4X2 0.9900
C5X H5X1 0.9900
C5X H5X2 0.9900
C1W C5W 1.469(7)
C1W C2W 1.470(7)
C1W H1W1 0.9900
C1W H1W2 0.9900
C2W C3W 1.475(7)
C2W H2W1 0.9900
C2W H2W2 0.9900
C3W C4W 1.471(7)
C3W H3W1 0.9900
C3W H3W2 0.9900
C4W C5W 1.464(7)
C4W H4W1 0.9900
C4W H4W2 0.9900
C5W H5W1 0.9900
C5W H5W2 0.9900
